data_4303041
loop_
_publ_author_name
'Jonathan R. Frisch'
'Van V. Vu'
'Marl\`ene Martinho'
'Eckard M\"unck'
'Lawrence Que'

_publ_section_title
;
Characterization of Two Distinct Adducts in the Reaction of a Nonheme
Diiron(II) Complex with O2
;
_journal_name_full 'Inorganic Chemistry'
_journal_page_first 8325
_journal_page_last 8336
_journal_paper_doi 10.1021/ic900961k
_journal_volume 48
_journal_year 2009
_chemical_formula_moiety 'C2 H3 N, 2(C24 H20 B), C55 H59 Fe2 N10 O3 P'
_chemical_formula_sum 'C105 H102 B2 Fe2 N11 O3 P'
_chemical_formula_weight 1730.27
_chemical_name_systematic
; 
 ? 
;
_space_group_IT_number 14
_symmetry_cell_setting monoclinic
_symmetry_space_group_name_Hall '-P 2ybc'
_symmetry_space_group_name_H-M 'P 1 21/c 1'
_atom_sites_solution_hydrogens geom
_atom_sites_solution_primary direct
_atom_sites_solution_secondary difmap
_audit_creation_method SHELXL-97
_cell_angle_alpha 90.00
_cell_angle_beta 114.903(4)
_cell_angle_gamma 90.00
_cell_formula_units_Z 4
_cell_length_a 18.937(4)
_cell_length_b 23.855(5)
_cell_length_c 21.817(5)
_cell_measurement_reflns_used 12868
_cell_measurement_temperature 173(2)
_cell_volume 8939(3)
_computing_cell_refinement 'SAINT, Bruker'
_computing_data_collection 'SMART, Bruker'
_computing_data_reduction 'SAINT, Bruker'
_computing_molecular_graphics 'SHELXTL, Bruker'
_computing_structure_refinement SHELXL-97
_computing_structure_solution SIR97
_diffrn_ambient_temperature 173(2)
_diffrn_measured_fraction_theta_full 0.992
_diffrn_measured_fraction_theta_max 0.992
_diffrn_measurement_device_type 'Bruker SMART Platform CCD'
_diffrn_measurement_method 'area detector, omega scans per phi'
_diffrn_radiation_monochromator graphite
_diffrn_radiation_source 'normal-focus sealed tube'
_diffrn_radiation_type MoK\a
_diffrn_radiation_wavelength 0.71073
_diffrn_reflns_av_R_equivalents 0.0931
_diffrn_reflns_av_sigmaI/netI 0.0920
_diffrn_reflns_limit_h_max 22
_diffrn_reflns_limit_h_min -22
_diffrn_reflns_limit_k_max 28
_diffrn_reflns_limit_k_min -28
_diffrn_reflns_limit_l_max 25
_diffrn_reflns_limit_l_min -25
_diffrn_reflns_number 60043
_diffrn_reflns_theta_full 25.12
_diffrn_reflns_theta_max 25.12
_diffrn_reflns_theta_min 1.46
_exptl_absorpt_coefficient_mu 0.402
_exptl_absorpt_correction_T_max 1.000000
_exptl_absorpt_correction_T_min 0.888700
_exptl_absorpt_correction_type multi-scan
_exptl_absorpt_process_details 'SADABS, R. Blessing, 1995'
_exptl_crystal_colour colorless
_exptl_crystal_density_diffrn 1.286
_exptl_crystal_density_method 'not measured'
_exptl_crystal_description block
_exptl_crystal_F_000 3640
_exptl_crystal_size_max 0.22
_exptl_crystal_size_mid 0.20
_exptl_crystal_size_min 0.08
_refine_diff_density_max 0.301
_refine_diff_density_min -0.368
_refine_diff_density_rms 0.066
_refine_ls_extinction_method none
_refine_ls_goodness_of_fit_ref 1.007
_refine_ls_hydrogen_treatment constr
_refine_ls_matrix_type full
_refine_ls_number_parameters 1127
_refine_ls_number_reflns 15832
_refine_ls_number_restraints 6
_refine_ls_restrained_S_all 1.007
_refine_ls_R_factor_all 0.1090
_refine_ls_R_factor_gt 0.0492
_refine_ls_shift/su_max 0.001
_refine_ls_shift/su_mean 0.000
_refine_ls_structure_factor_coef Fsqd
_refine_ls_weighting_details 'calc w=1/[\s^2^(Fo^2^)+(0.0230P)^2^+9.4372P] where P=(Fo^2^+2Fc^2^)/3'
_refine_ls_weighting_scheme calc
_refine_ls_wR_factor_gt 0.0957
_refine_ls_wR_factor_ref 0.1195
_reflns_number_gt 9413
_reflns_number_total 15832
_reflns_threshold_expression >2sigma(I)
_cod_data_source_file ic900961k_si_003_1.cif
_cod_data_source_block phosphinate
_cod_original_cell_volume 8940(3)
_cod_database_code 4303041

loop_
_publ_contact_author_name
_publ_contact_author_address
'Eckard Munck'
;
Carnegie Mellon University
Department of Chemistry
4400 5th Ave.
Pittsburgh, PA 15213
;
'Lawrence Que, Jr.'
;
University of Minnesota
Dept. of Chemistry and Center for Metals in Biocatalysis
207 Pleasant St. S.E.
Minneapolis, MN 55455
;

loop_
_publ_contact_author_email
;
emunck@cmu.edu
larryque@umn.edu
;

loop_
_symmetry_equiv_pos_as_xyz
'x, y, z'
'-x, y+1/2, -z+1/2'
'-x, -y, -z'
'x, -y-1/2, z-1/2'

loop_
_atom_site_label
_atom_site_type_symbol
_atom_site_fract_x
_atom_site_fract_y
_atom_site_fract_z
_atom_site_U_iso_or_equiv
_atom_site_adp_type
_atom_site_occupancy
_atom_site_symmetry_multiplicity
_atom_site_calc_flag
_atom_site_refinement_flags
_atom_site_disorder_assembly
_atom_site_disorder_group
Fe1 Fe 0.83858(3) 0.08201(2) 0.75603(2) 0.02215(12) Uani 1 1 d . . .
Fe2 Fe 0.63454(3) 0.081613(19) 0.65846(2) 0.02077(12) Uani 1 1 d . . .
P1 P 0.72418(5) 0.00786(4) 0.79878(5) 0.0240(2) Uani 1 1 d . . .
O1 O 0.74076(13) 0.11244(9) 0.68290(11) 0.0247(5) Uani 1 1 d . . .
O2 O 0.80374(13) 0.02320(9) 0.80317(12) 0.0276(6) Uani 1 1 d . . .
O3 O 0.65593(13) 0.03530(9) 0.74200(11) 0.0274(6) Uani 1 1 d . . .
N1 N 0.88847(16) 0.15701(11) 0.72141(14) 0.0248(7) Uani 1 1 d . . .
N2 N 0.61005(16) 0.14565(11) 0.56987(14) 0.0239(7) Uani 1 1 d . . .
N3 N 0.89684(16) 0.04625(12) 0.70312(14) 0.0271(7) Uani 1 1 d . . .
N4 N 0.98844(16) 0.05119(12) 0.66404(14) 0.0259(7) Uani 1 1 d . . .
N5 N 0.90629(16) 0.12609(11) 0.84586(14) 0.0259(7) Uani 1 1 d . . .
N6 N 0.96840(16) 0.20362(12) 0.89785(15) 0.0284(7) Uani 1 1 d . . .
N7 N 0.53882(16) 0.12665(11) 0.65421(14) 0.0250(7) Uani 1 1 d . . .
N8 N 0.45888(16) 0.20016(11) 0.61913(14) 0.0268(7) Uani 1 1 d . . .
N9 N 0.60632(16) 0.02953(11) 0.57389(14) 0.0246(7) Uani 1 1 d . . .
N10 N 0.60435(17) 0.02214(12) 0.47139(14) 0.0302(7) Uani 1 1 d . . .
C1 C 0.74659(19) 0.16276(14) 0.65083(17) 0.0249(8) Uani 1 1 d . . .
H1A H 0.7347 0.1953 0.6738 0.030 Uiso 1 1 calc R . .
C2 C 0.8278(2) 0.17025(15) 0.65341(18) 0.0285(9) Uani 1 1 d . . .
H2A H 0.8339 0.1453 0.6197 0.034 Uiso 1 1 calc R . .
H2B H 0.8343 0.2094 0.6417 0.034 Uiso 1 1 calc R . .
C3 C 0.6879(2) 0.16157(15) 0.57681(18) 0.0295(9) Uani 1 1 d . . .
H3A H 0.6855 0.1991 0.5566 0.035 Uiso 1 1 calc R . .
H3B H 0.7055 0.1345 0.5518 0.035 Uiso 1 1 calc R . .
C4 C 0.9608(2) 0.13792(14) 0.71786(18) 0.0273(8) Uani 1 1 d . . .
H4A H 1.0053 0.1413 0.7628 0.033 Uiso 1 1 calc R . .
H4B H 0.9718 0.1612 0.6853 0.033 Uiso 1 1 calc R . .
C5 C 0.94992(19) 0.07825(14) 0.69549(17) 0.0240(8) Uani 1 1 d . . .
C6 C 0.8999(2) -0.00494(14) 0.67372(17) 0.0267(8) Uani 1 1 d . . .
C7 C 0.8546(2) -0.05267(15) 0.6646(2) 0.0361(10) Uani 1 1 d . . .
H7A H 0.8149 -0.0545 0.6803 0.043 Uiso 1 1 calc R . .
C8 C 0.8698(2) -0.09705(16) 0.6319(2) 0.0446(11) Uani 1 1 d . . .
H8A H 0.8401 -0.1304 0.6252 0.053 Uiso 1 1 calc R . .
C9 C 0.9272(2) -0.09457(16) 0.6082(2) 0.0468(11) Uani 1 1 d . . .
H9A H 0.9356 -0.1262 0.5857 0.056 Uiso 1 1 calc R . .
C10 C 0.9727(2) -0.04717(16) 0.6164(2) 0.0374(10) Uani 1 1 d . . .
H10A H 1.0120 -0.0454 0.6002 0.045 Uiso 1 1 calc R . .
C11 C 0.9575(2) -0.00236(15) 0.64976(18) 0.0288(9) Uani 1 1 d . . .
C12 C 1.0524(2) 0.07249(16) 0.64977(19) 0.0336(9) Uani 1 1 d . . .
H12A H 1.0906 0.0421 0.6568 0.040 Uiso 1 1 calc R . .
H12B H 1.0792 0.1031 0.6818 0.040 Uiso 1 1 calc R . .
C13 C 1.0239(3) 0.09414(19) 0.5783(2) 0.0508(12) Uani 1 1 d . . .
H13A H 1.0682 0.1080 0.5706 0.076 Uiso 1 1 calc R . .
H13B H 0.9868 0.1247 0.5715 0.076 Uiso 1 1 calc R . .
H13C H 0.9983 0.0637 0.5465 0.076 Uiso 1 1 calc R . .
C14 C 0.9029(2) 0.20338(14) 0.76962(18) 0.0283(9) Uani 1 1 d . . .
H14A H 0.8553 0.2263 0.7572 0.034 Uiso 1 1 calc R . .
H14B H 0.9451 0.2278 0.7694 0.034 Uiso 1 1 calc R . .
C15 C 0.92583(19) 0.17796(14) 0.83791(18) 0.0240(8) Uani 1 1 d . . .
C16 C 0.9366(2) 0.11708(15) 0.91526(18) 0.0277(8) Uani 1 1 d . . .
C17 C 0.9329(2) 0.07029(16) 0.95175(19) 0.0381(10) Uani 1 1 d . . .
H17A H 0.9065 0.0372 0.9298 0.046 Uiso 1 1 calc R . .
C18 C 0.9694(3) 0.07400(18) 1.0215(2) 0.0507(12) Uani 1 1 d . . .
H18A H 0.9673 0.0430 1.0480 0.061 Uiso 1 1 calc R . .
C19 C 1.0093(3) 0.12267(19) 1.0538(2) 0.0509(12) Uani 1 1 d . . .
H19A H 1.0340 0.1236 1.1018 0.061 Uiso 1 1 calc R . .
C20 C 1.0138(2) 0.16920(17) 1.0179(2) 0.0404(10) Uani 1 1 d . . .
H20A H 1.0412 0.2020 1.0399 0.048 Uiso 1 1 calc R . .
C21 C 0.9760(2) 0.16541(15) 0.94811(19) 0.0308(9) Uani 1 1 d . . .
C22 C 0.9939(2) 0.26226(15) 0.9085(2) 0.0362(10) Uani 1 1 d . . .
H22A H 0.9958 0.2770 0.8668 0.043 Uiso 1 1 calc R . .
H22B H 1.0471 0.2644 0.9453 0.043 Uiso 1 1 calc R . .
C23 C 0.9395(3) 0.29805(17) 0.9266(2) 0.0575(13) Uani 1 1 d . . .
H23A H 0.9581 0.3369 0.9334 0.086 Uiso 1 1 calc R . .
H23B H 0.9383 0.2839 0.9683 0.086 Uiso 1 1 calc R . .
H23C H 0.8871 0.2966 0.8899 0.086 Uiso 1 1 calc R . .
C24 C 0.5646(2) 0.19276(14) 0.57874(19) 0.0314(9) Uani 1 1 d . . .
H24A H 0.5286 0.2075 0.5340 0.038 Uiso 1 1 calc R . .
H24B H 0.6001 0.2234 0.6042 0.038 Uiso 1 1 calc R . .
C25 C 0.5194(2) 0.17247(14) 0.61640(17) 0.0253(8) Uani 1 1 d . . .
C26 C 0.48843(19) 0.12531(14) 0.68625(17) 0.0247(8) Uani 1 1 d . . .
C27 C 0.4828(2) 0.08723(15) 0.73253(18) 0.0320(9) Uani 1 1 d . . .
H27A H 0.5153 0.0550 0.7464 0.038 Uiso 1 1 calc R . .
C28 C 0.4283(2) 0.09819(17) 0.7573(2) 0.0404(10) Uani 1 1 d . . .
H28A H 0.4238 0.0734 0.7896 0.048 Uiso 1 1 calc R . .
C29 C 0.3792(2) 0.14503(18) 0.7362(2) 0.0447(11) Uani 1 1 d . . .
H29A H 0.3424 0.1512 0.7545 0.054 Uiso 1 1 calc R . .
C30 C 0.3833(2) 0.18218(16) 0.6897(2) 0.0381(10) Uani 1 1 d . . .
H30A H 0.3498 0.2138 0.6750 0.046 Uiso 1 1 calc R . .
C31 C 0.4388(2) 0.17138(14) 0.66503(17) 0.0269(8) Uani 1 1 d . . .
C32 C 0.4228(2) 0.25254(14) 0.58429(19) 0.0326(9) Uani 1 1 d . . .
H32A H 0.3682 0.2541 0.5789 0.039 Uiso 1 1 calc R . .
H32B H 0.4219 0.2526 0.5386 0.039 Uiso 1 1 calc R . .
C33 C 0.4653(2) 0.30340(15) 0.6219(2) 0.0446(11) Uani 1 1 d . . .
H33A H 0.4394 0.3372 0.5970 0.067 Uiso 1 1 calc R . .
H33B H 0.5191 0.3024 0.6266 0.067 Uiso 1 1 calc R . .
H33C H 0.4654 0.3040 0.6669 0.067 Uiso 1 1 calc R . .
C34 C 0.5672(2) 0.11514(14) 0.50594(18) 0.0306(9) Uani 1 1 d . . .
H34A H 0.5781 0.1319 0.4693 0.037 Uiso 1 1 calc R . .
H34B H 0.5105 0.1172 0.4929 0.037 Uiso 1 1 calc R . .
C35 C 0.5936(2) 0.05574(15) 0.51678(18) 0.0271(8) Uani 1 1 d . . .
C36 C 0.62455(19) -0.02576(14) 0.56467(17) 0.0239(8) Uani 1 1 d . . .
C37 C 0.64167(19) -0.07152(14) 0.60780(18) 0.0278(8) Uani 1 1 d . . .
H37A H 0.6433 -0.0683 0.6518 0.033 Uiso 1 1 calc R . .
C38 C 0.6562(2) -0.12190(15) 0.58411(19) 0.0329(9) Uani 1 1 d . . .
H38A H 0.6673 -0.1541 0.6122 0.039 Uiso 1 1 calc R . .
C39 C 0.6549(2) -0.12652(16) 0.51956(19) 0.0369(10) Uani 1 1 d . . .
H39A H 0.6653 -0.1618 0.5048 0.044 Uiso 1 1 calc R . .
C40 C 0.6387(2) -0.08089(16) 0.47711(19) 0.0370(10) Uani 1 1 d . . .
H40A H 0.6384 -0.0838 0.4336 0.044 Uiso 1 1 calc R . .
C41 C 0.6230(2) -0.03072(14) 0.50057(17) 0.0257(8) Uani 1 1 d . . .
C42 C 0.6027(2) 0.03753(17) 0.40514(18) 0.0378(10) Uani 1 1 d . . .
H42A H 0.6315 0.0090 0.3917 0.045 Uiso 1 1 calc R . .
H42B H 0.6291 0.0740 0.4091 0.045 Uiso 1 1 calc R . .
C43 C 0.5210(2) 0.04155(18) 0.35173(19) 0.0444(11) Uani 1 1 d . . .
H43A H 0.5220 0.0518 0.3086 0.067 Uiso 1 1 calc R . .
H43B H 0.4927 0.0702 0.3645 0.067 Uiso 1 1 calc R . .
H43C H 0.4950 0.0053 0.3471 0.067 Uiso 1 1 calc R . .
C44 C 0.71695(19) 0.02361(14) 0.87638(17) 0.0237(8) Uani 1 1 d . . .
C45 C 0.7597(2) -0.00676(16) 0.93529(19) 0.0366(10) Uani 1 1 d . . .
H45A H 0.7928 -0.0363 0.9341 0.044 Uiso 1 1 calc R . .
C46 C 0.7545(2) 0.00541(17) 0.9949(2) 0.0427(11) Uani 1 1 d . . .
H46A H 0.7838 -0.0157 1.0345 0.051 Uiso 1 1 calc R . .
C47 C 0.7070(2) 0.04806(18) 0.9970(2) 0.0435(11) Uani 1 1 d . . .
H47A H 0.7036 0.0566 1.0382 0.052 Uiso 1 1 calc R . .
C48 C 0.6643(2) 0.07861(17) 0.9396(2) 0.0451(11) Uani 1 1 d . . .
H48A H 0.6311 0.1079 0.9412 0.054 Uiso 1 1 calc R . .
C49 C 0.6698(2) 0.06658(15) 0.88001(19) 0.0345(9) Uani 1 1 d . . .
H49A H 0.6408 0.0881 0.8408 0.041 Uiso 1 1 calc R . .
C50 C 0.7145(2) -0.06715(13) 0.78850(17) 0.0239(8) Uani 1 1 d . . .
C51 C 0.7731(2) -0.09928(15) 0.78334(18) 0.0309(9) Uani 1 1 d . . .
H51A H 0.8216 -0.0825 0.7908 0.037 Uiso 1 1 calc R . .
C52 C 0.7609(2) -0.15573(16) 0.76727(19) 0.0366(10) Uani 1 1 d . . .
H52A H 0.8006 -0.1774 0.7629 0.044 Uiso 1 1 calc R . .
C53 C 0.6913(3) -0.18050(16) 0.75761(18) 0.0382(10) Uani 1 1 d . . .
H53A H 0.6829 -0.2191 0.7461 0.046 Uiso 1 1 calc R . .
C54 C 0.6341(2) -0.14960(16) 0.76453(18) 0.0353(10) Uani 1 1 d . . .
H54A H 0.5865 -0.1670 0.7587 0.042 Uiso 1 1 calc R . .
C55 C 0.6455(2) -0.09326(14) 0.78000(18) 0.0291(9) Uani 1 1 d . . .
H55A H 0.6056 -0.0721 0.7849 0.035 Uiso 1 1 calc R . .
C56 C 0.7324(2) 0.42194(16) 0.82399(19) 0.0323(9) Uani 1 1 d . . .
B1 B 0.6898(2) 0.38328(18) 0.7555(2) 0.0298(10) Uani 1 1 d . . .
C57 C 0.7363(2) 0.48033(17) 0.8230(2) 0.0428(11) Uani 1 1 d . . .
H57A H 0.7119 0.4990 0.7808 0.051 Uiso 1 1 calc R . .
C58 C 0.7739(3) 0.51225(19) 0.8805(3) 0.0554(13) Uani 1 1 d . . .
H58A H 0.7750 0.5519 0.8771 0.066 Uiso 1 1 calc R . .
C59 C 0.8096(3) 0.4870(2) 0.9426(3) 0.0618(14) Uani 1 1 d . . .
H59A H 0.8351 0.5090 0.9822 0.074 Uiso 1 1 calc R . .
C60 C 0.8080(2) 0.4292(2) 0.9467(2) 0.0544(12) Uani 1 1 d . . .
H60A H 0.8329 0.4112 0.9893 0.065 Uiso 1 1 calc R . .
C61 C 0.7699(2) 0.39759(19) 0.8885(2) 0.0436(11) Uani 1 1 d . . .
H61A H 0.7692 0.3580 0.8924 0.052 Uiso 1 1 calc R . .
C62 C 0.6553(2) 0.32594(15) 0.77481(18) 0.0284(9) Uani 1 1 d . . .
C63 C 0.6711(2) 0.27148(16) 0.76114(19) 0.0363(10) Uani 1 1 d . . .
H63A H 0.7044 0.2666 0.7389 0.044 Uiso 1 1 calc R . .
C64 C 0.6409(2) 0.22381(16) 0.7781(2) 0.0436(11) Uani 1 1 d . . .
H64A H 0.6544 0.1877 0.7679 0.052 Uiso 1 1 calc R . .
C65 C 0.5918(2) 0.22850(18) 0.8095(2) 0.0467(11) Uani 1 1 d . . .
H65A H 0.5696 0.1961 0.8198 0.056 Uiso 1 1 calc R . .
C66 C 0.5754(2) 0.28126(17) 0.8258(2) 0.0421(10) Uani 1 1 d . . .
H66A H 0.5425 0.2855 0.8485 0.051 Uiso 1 1 calc R . .
C67 C 0.6068(2) 0.32837(16) 0.80902(19) 0.0345(9) Uani 1 1 d . . .
H67A H 0.5949 0.3641 0.8213 0.041 Uiso 1 1 calc R . .
C68 C 0.7534(2) 0.36557(15) 0.72573(18) 0.0304(9) Uani 1 1 d . . .
C69 C 0.8337(2) 0.37469(15) 0.7594(2) 0.0361(10) Uani 1 1 d . . .
H69A H 0.8541 0.3910 0.8032 0.043 Uiso 1 1 calc R . .
C70 C 0.8847(2) 0.36073(16) 0.7310(2) 0.0407(10) Uani 1 1 d . . .
H70A H 0.9388 0.3676 0.7557 0.049 Uiso 1 1 calc R . .
C71 C 0.8581(2) 0.33727(17) 0.6679(2) 0.0448(11) Uani 1 1 d . . .
H71A H 0.8932 0.3282 0.6486 0.054 Uiso 1 1 calc R . .
C72 C 0.7794(2) 0.32711(16) 0.6330(2) 0.0419(10) Uani 1 1 d . . .
H72A H 0.7599 0.3105 0.5894 0.050 Uiso 1 1 calc R . .
C73 C 0.7287(2) 0.34109(16) 0.6616(2) 0.0383(10) Uani 1 1 d . . .
H73A H 0.6748 0.3337 0.6366 0.046 Uiso 1 1 calc R . .
C74 C 0.6217(2) 0.42074(15) 0.69664(18) 0.0295(8) Uani 1 1 d . . .
C75 C 0.5435(2) 0.42378(15) 0.68556(18) 0.0304(9) Uani 1 1 d . . .
H75A H 0.5269 0.4015 0.7131 0.037 Uiso 1 1 calc R . .
C76 C 0.4895(2) 0.45709(15) 0.63715(19) 0.0356(10) Uani 1 1 d . . .
H76A H 0.4371 0.4572 0.6318 0.043 Uiso 1 1 calc R . .
C77 C 0.5110(2) 0.49060(16) 0.5960(2) 0.0392(10) Uani 1 1 d . . .
H77A H 0.4739 0.5137 0.5624 0.047 Uiso 1 1 calc R . .
C78 C 0.5874(2) 0.48968(16) 0.6049(2) 0.0386(10) Uani 1 1 d . . .
H78A H 0.6036 0.5125 0.5776 0.046 Uiso 1 1 calc R . .
C79 C 0.6400(2) 0.45572(16) 0.6533(2) 0.0371(10) Uani 1 1 d . . .
H79A H 0.6922 0.4558 0.6580 0.045 Uiso 1 1 calc R . .
B2 B 1.2144(2) 0.17325(16) 0.8824(2) 0.0234(9) Uani 1 1 d . . .
C80 C 1.21023(19) 0.20128(15) 0.94935(17) 0.0259(8) Uani 1 1 d . . .
C81 C 1.2116(2) 0.16892(18) 1.00315(19) 0.0415(10) Uani 1 1 d . . .
H81A H 1.2121 0.1293 0.9993 0.050 Uiso 1 1 calc R . .
C82 C 1.2121(3) 0.1913(2) 1.0611(2) 0.0591(14) Uani 1 1 d . . .
H82A H 1.2133 0.1673 1.0962 0.071 Uiso 1 1 calc R . .
C83 C 1.2110(2) 0.2477(3) 1.0687(2) 0.0603(15) Uani 1 1 d . . .
H83A H 1.2096 0.2632 1.1083 0.072 Uiso 1 1 calc R . .
C84 C 1.2119(2) 0.2825(2) 1.0183(2) 0.0507(12) Uani 1 1 d . . .
H84A H 1.2121 0.3221 1.0233 0.061 Uiso 1 1 calc R . .
C85 C 1.2126(2) 0.25876(15) 0.95985(18) 0.0316(9) Uani 1 1 d . . .
H85A H 1.2149 0.2829 0.9261 0.038 Uiso 1 1 calc R . .
C86 C 1.3076(2) 0.17444(14) 0.89985(17) 0.0255(8) Uani 1 1 d . . .
C87 C 1.3411(2) 0.21913(16) 0.88040(19) 0.0332(9) Uani 1 1 d . . .
H87A H 1.3078 0.2475 0.8524 0.040 Uiso 1 1 calc R . .
C88 C 1.4203(2) 0.22409(18) 0.9000(2) 0.0440(11) Uani 1 1 d . . .
H88A H 1.4404 0.2554 0.8855 0.053 Uiso 1 1 calc R . .
C89 C 1.4703(2) 0.18374(19) 0.9403(2) 0.0475(12) Uani 1 1 d . . .
H89A H 1.5247 0.1867 0.9533 0.057 Uiso 1 1 calc R . .
C90 C 1.4404(2) 0.13899(17) 0.9617(2) 0.0493(12) Uani 1 1 d . . .
H90A H 1.4744 0.1112 0.9901 0.059 Uiso 1 1 calc R . .
C91 C 1.3604(2) 0.13452(16) 0.9416(2) 0.0381(10) Uani 1 1 d . . .
H91A H 1.3409 0.1033 0.9567 0.046 Uiso 1 1 calc R . .
C92 C 1.1631(2) 0.20741(14) 0.81154(17) 0.0238(8) Uani 1 1 d . . .
C93 C 1.10738(19) 0.24829(14) 0.80327(18) 0.0276(8) Uani 1 1 d . . .
H93A H 1.1012 0.2606 0.8421 0.033 Uiso 1 1 calc R . .
C94 C 1.0607(2) 0.27197(16) 0.7417(2) 0.0361(10) Uani 1 1 d . . .
H94A H 1.0243 0.3003 0.7393 0.043 Uiso 1 1 calc R . .
C95 C 1.0666(2) 0.25475(17) 0.6842(2) 0.0422(11) Uani 1 1 d . . .
H95A H 1.0336 0.2701 0.6415 0.051 Uiso 1 1 calc R . .
C96 C 1.1212(2) 0.21464(17) 0.6893(2) 0.0401(11) Uani 1 1 d . . .
H96A H 1.1264 0.2024 0.6500 0.048 Uiso 1 1 calc R . .
C97 C 1.1688(2) 0.19215(15) 0.75197(18) 0.0306(9) Uani 1 1 d . . .
H97A H 1.2069 0.1652 0.7544 0.037 Uiso 1 1 calc R . .
C98 C 1.1759(2) 0.10998(14) 0.86701(17) 0.0256(8) Uani 1 1 d . . .
C99 C 1.2009(2) 0.06742(14) 0.83679(18) 0.0307(9) Uani 1 1 d . . .
H99A H 1.2465 0.0735 0.8298 0.037 Uiso 1 1 calc R . .
C100 C 1.1623(2) 0.01668(15) 0.81659(19) 0.0354(10) Uani 1 1 d . . .
H10B H 1.1812 -0.0108 0.7957 0.042 Uiso 1 1 calc R . .
C101 C 1.0968(2) 0.00615(15) 0.82677(19) 0.0361(10) Uani 1 1 d . . .
H10C H 1.0703 -0.0286 0.8132 0.043 Uiso 1 1 calc R . .
C102 C 1.0695(2) 0.04646(15) 0.85687(19) 0.0341(9) Uani 1 1 d . . .
H10D H 1.0246 0.0394 0.8646 0.041 Uiso 1 1 calc R . .
C103 C 1.1081(2) 0.09733(14) 0.87577(18) 0.0287(9) Uani 1 1 d . . .
H10E H 1.0879 0.1249 0.8955 0.034 Uiso 1 1 calc R . .
N11 N 0.8647(11) 0.2681(7) 1.0389(8) 0.099(4) Uani 0.453(10) 1 d PD A 1
C104 C 0.8289(14) 0.2377(9) 0.9973(12) 0.074(5) Uani 0.453(10) 1 d PD A 1
C105 C 0.784(2) 0.2006(10) 0.9401(14) 0.077(5) Uani 0.453(10) 1 d PD A 1
H10U H 0.7287 0.2052 0.9277 0.115 Uiso 0.453(10) 1 calc PR A 1
H10V H 0.7995 0.1616 0.9531 0.115 Uiso 0.453(10) 1 calc PR A 1
H10W H 0.7957 0.2104 0.9015 0.115 Uiso 0.453(10) 1 calc PR A 1
N11' N 0.8099(9) 0.2840(5) 1.0083(7) 0.099(4) Uani 0.547(10) 1 d PD A 5
C04' C 0.8000(11) 0.2412(6) 0.9830(11) 0.074(5) Uani 0.547(10) 1 d PD A 5
C05' C 0.7954(18) 0.1845(6) 0.9553(12) 0.077(5) Uani 0.547(10) 1 d PD A 5
H10X H 0.7409 0.1751 0.9270 0.115 Uiso 0.547(10) 1 calc PR A 5
H10Y H 0.8170 0.1575 0.9925 0.115 Uiso 0.547(10) 1 calc PR A 5
H10Z H 0.8252 0.1830 0.9280 0.115 Uiso 0.547(10) 1 calc PR A 5

loop_
_atom_site_aniso_label
_atom_site_aniso_U_11
_atom_site_aniso_U_22
_atom_site_aniso_U_33
_atom_site_aniso_U_23
_atom_site_aniso_U_13
_atom_site_aniso_U_12
Fe1 0.0224(3) 0.0214(3) 0.0209(3) -0.0001(2) 0.0074(2) -0.0031(2)
Fe2 0.0210(3) 0.0207(3) 0.0191(3) 0.0014(2) 0.0069(2) 0.0009(2)
P1 0.0256(5) 0.0243(5) 0.0201(5) 0.0046(4) 0.0077(4) -0.0009(4)
O1 0.0237(13) 0.0258(13) 0.0241(14) 0.0089(11) 0.0095(11) -0.0008(10)
O2 0.0234(13) 0.0296(14) 0.0283(15) 0.0064(11) 0.0095(12) -0.0043(11)
O3 0.0286(14) 0.0273(13) 0.0223(14) 0.0068(11) 0.0069(11) 0.0008(11)
N1 0.0271(17) 0.0217(15) 0.0246(17) -0.0010(13) 0.0100(14) -0.0032(13)
N2 0.0267(17) 0.0213(15) 0.0215(17) 0.0027(13) 0.0079(14) 0.0019(13)
N3 0.0265(17) 0.0252(16) 0.0293(18) -0.0035(13) 0.0115(15) -0.0040(13)
N4 0.0216(16) 0.0295(17) 0.0282(18) -0.0021(14) 0.0120(14) -0.0004(13)
N5 0.0237(16) 0.0260(17) 0.0272(19) -0.0033(13) 0.0100(14) -0.0041(13)
N6 0.0278(17) 0.0295(17) 0.0301(19) -0.0099(15) 0.0143(15) -0.0060(14)
N7 0.0256(16) 0.0232(16) 0.0244(17) -0.0001(13) 0.0087(14) 0.0025(13)
N8 0.0253(17) 0.0217(16) 0.0290(19) 0.0005(13) 0.0071(15) 0.0069(13)
N9 0.0295(17) 0.0236(16) 0.0180(17) -0.0010(13) 0.0074(14) -0.0007(13)
N10 0.0349(18) 0.0344(18) 0.0191(17) 0.0022(14) 0.0093(15) 0.0029(14)
C1 0.027(2) 0.0256(19) 0.023(2) 0.0012(16) 0.0114(17) -0.0030(16)
C2 0.032(2) 0.025(2) 0.029(2) 0.0010(16) 0.0131(18) -0.0051(16)
C3 0.030(2) 0.029(2) 0.028(2) 0.0045(17) 0.0111(18) -0.0013(17)
C4 0.024(2) 0.030(2) 0.029(2) -0.0024(17) 0.0129(18) -0.0098(16)
C5 0.0209(19) 0.0256(19) 0.022(2) -0.0008(16) 0.0050(16) -0.0024(16)
C6 0.028(2) 0.0236(19) 0.025(2) -0.0010(16) 0.0078(17) 0.0009(16)
C7 0.036(2) 0.031(2) 0.042(3) -0.0024(19) 0.017(2) -0.0019(18)
C8 0.045(3) 0.031(2) 0.057(3) -0.003(2) 0.021(2) -0.0016(19)
C9 0.054(3) 0.027(2) 0.055(3) -0.010(2) 0.019(2) 0.008(2)
C10 0.037(2) 0.039(2) 0.039(3) -0.0017(19) 0.018(2) 0.0075(19)
C11 0.025(2) 0.030(2) 0.029(2) 0.0008(17) 0.0094(18) 0.0030(17)
C12 0.025(2) 0.044(2) 0.035(2) 0.0012(19) 0.0150(18) -0.0027(18)
C13 0.052(3) 0.064(3) 0.042(3) 0.009(2) 0.026(2) -0.007(2)
C14 0.028(2) 0.0235(19) 0.037(2) -0.0052(17) 0.0169(18) -0.0063(16)
C15 0.0236(19) 0.0226(19) 0.026(2) -0.0072(16) 0.0112(17) -0.0017(16)
C16 0.028(2) 0.030(2) 0.024(2) -0.0037(17) 0.0091(17) 0.0005(17)
C17 0.045(3) 0.033(2) 0.028(2) -0.0042(18) 0.007(2) -0.0040(19)
C18 0.062(3) 0.049(3) 0.034(3) 0.006(2) 0.014(2) 0.000(2)
C19 0.053(3) 0.065(3) 0.024(2) -0.008(2) 0.005(2) 0.001(2)
C20 0.040(2) 0.045(3) 0.031(3) -0.015(2) 0.010(2) -0.008(2)
C21 0.026(2) 0.035(2) 0.029(2) -0.0102(18) 0.0101(18) -0.0035(17)
C22 0.042(2) 0.032(2) 0.042(3) -0.0186(19) 0.024(2) -0.0173(19)
C23 0.079(3) 0.035(2) 0.084(4) -0.019(2) 0.059(3) -0.014(2)
C24 0.032(2) 0.0212(19) 0.037(2) 0.0075(17) 0.0101(19) 0.0050(16)
C25 0.025(2) 0.0232(19) 0.024(2) 0.0001(16) 0.0073(17) 0.0012(16)
C26 0.0221(19) 0.027(2) 0.022(2) -0.0046(16) 0.0066(17) -0.0003(16)
C27 0.031(2) 0.029(2) 0.033(2) 0.0002(18) 0.0111(19) 0.0023(17)
C28 0.040(2) 0.048(3) 0.038(3) 0.006(2) 0.022(2) 0.003(2)
C29 0.042(3) 0.054(3) 0.049(3) 0.000(2) 0.030(2) 0.008(2)
C30 0.035(2) 0.040(2) 0.040(3) 0.000(2) 0.016(2) 0.0138(19)
C31 0.027(2) 0.029(2) 0.024(2) -0.0021(16) 0.0103(17) 0.0038(17)
C32 0.031(2) 0.029(2) 0.036(2) 0.0010(18) 0.0132(19) 0.0058(17)
C33 0.053(3) 0.029(2) 0.045(3) -0.001(2) 0.013(2) 0.003(2)
C34 0.029(2) 0.031(2) 0.023(2) 0.0048(17) 0.0032(17) 0.0000(17)
C35 0.024(2) 0.029(2) 0.022(2) -0.0001(17) 0.0035(17) -0.0015(16)
C36 0.0223(19) 0.0233(19) 0.024(2) -0.0020(16) 0.0074(16) -0.0027(15)
C37 0.026(2) 0.030(2) 0.023(2) 0.0006(16) 0.0061(17) -0.0025(16)
C38 0.036(2) 0.024(2) 0.032(2) 0.0014(17) 0.0080(19) 0.0020(17)
C39 0.036(2) 0.031(2) 0.032(2) -0.0069(18) 0.0024(19) 0.0100(18)
C40 0.036(2) 0.043(2) 0.025(2) -0.007(2) 0.0069(18) 0.007(2)
C41 0.024(2) 0.028(2) 0.019(2) -0.0012(16) 0.0035(16) 0.0026(16)
C42 0.038(2) 0.049(3) 0.025(2) 0.0067(19) 0.0117(19) 0.002(2)
C43 0.045(3) 0.054(3) 0.028(2) 0.002(2) 0.010(2) -0.009(2)
C44 0.0224(19) 0.0229(19) 0.023(2) 0.0004(15) 0.0074(16) -0.0049(15)
C45 0.041(2) 0.039(2) 0.028(2) 0.0108(19) 0.013(2) 0.0096(19)
C46 0.053(3) 0.045(3) 0.029(2) 0.007(2) 0.016(2) 0.000(2)
C47 0.058(3) 0.052(3) 0.028(3) -0.006(2) 0.025(2) -0.010(2)
C48 0.055(3) 0.038(2) 0.048(3) -0.009(2) 0.027(2) 0.003(2)
C49 0.038(2) 0.031(2) 0.029(2) 0.0020(17) 0.0087(19) 0.0027(18)
C50 0.027(2) 0.0229(19) 0.020(2) 0.0047(15) 0.0081(16) -0.0004(15)
C51 0.030(2) 0.033(2) 0.029(2) 0.0079(17) 0.0114(18) 0.0047(17)
C52 0.048(3) 0.034(2) 0.033(2) 0.0135(18) 0.022(2) 0.019(2)
C53 0.067(3) 0.025(2) 0.024(2) -0.0038(17) 0.021(2) -0.005(2)
C54 0.042(2) 0.036(2) 0.028(2) -0.0018(18) 0.015(2) -0.0139(19)
C55 0.031(2) 0.031(2) 0.029(2) 0.0015(17) 0.0167(18) -0.0024(17)
C56 0.023(2) 0.038(2) 0.037(2) -0.0061(19) 0.0140(18) -0.0021(18)
B1 0.027(2) 0.029(2) 0.032(3) -0.003(2) 0.012(2) -0.0013(19)
C57 0.045(3) 0.040(2) 0.047(3) -0.012(2) 0.022(2) -0.011(2)
C58 0.053(3) 0.045(3) 0.072(4) -0.025(3) 0.030(3) -0.019(2)
C59 0.045(3) 0.077(4) 0.059(4) -0.034(3) 0.018(3) -0.017(3)
C60 0.038(3) 0.077(4) 0.038(3) -0.012(3) 0.005(2) -0.003(2)
C61 0.031(2) 0.055(3) 0.038(3) -0.007(2) 0.008(2) 0.002(2)
C62 0.024(2) 0.033(2) 0.024(2) 0.0040(17) 0.0069(17) 0.0029(17)
C63 0.040(2) 0.038(2) 0.033(2) -0.0042(19) 0.018(2) 0.0013(19)
C64 0.057(3) 0.026(2) 0.045(3) -0.0042(19) 0.018(2) -0.005(2)
C65 0.049(3) 0.038(3) 0.045(3) 0.005(2) 0.012(2) -0.013(2)
C66 0.038(2) 0.050(3) 0.039(3) 0.004(2) 0.017(2) -0.009(2)
C67 0.034(2) 0.034(2) 0.037(2) -0.0001(18) 0.016(2) 0.0016(18)
C68 0.036(2) 0.028(2) 0.029(2) 0.0038(17) 0.0150(19) 0.0027(17)
C69 0.033(2) 0.036(2) 0.039(3) 0.0027(19) 0.016(2) 0.0054(19)
C70 0.034(2) 0.036(2) 0.056(3) 0.005(2) 0.024(2) 0.0086(19)
C71 0.046(3) 0.048(3) 0.055(3) 0.011(2) 0.036(3) 0.015(2)
C72 0.053(3) 0.039(2) 0.039(3) -0.001(2) 0.025(2) 0.011(2)
C73 0.034(2) 0.041(2) 0.041(3) 0.000(2) 0.017(2) 0.0046(19)
C74 0.029(2) 0.029(2) 0.031(2) -0.0069(18) 0.0143(18) -0.0042(17)
C75 0.034(2) 0.029(2) 0.029(2) -0.0001(17) 0.0153(18) -0.0007(18)
C76 0.032(2) 0.037(2) 0.038(3) -0.0015(19) 0.015(2) 0.0052(18)
C77 0.040(3) 0.040(2) 0.035(2) 0.005(2) 0.012(2) 0.006(2)
C78 0.044(3) 0.034(2) 0.042(3) 0.0098(19) 0.022(2) 0.0004(19)
C79 0.033(2) 0.039(2) 0.042(3) 0.003(2) 0.018(2) -0.0031(19)
B2 0.023(2) 0.022(2) 0.025(2) 0.0003(18) 0.0108(19) -0.0004(17)
C80 0.0170(19) 0.034(2) 0.024(2) 0.0020(17) 0.0058(16) 0.0008(16)
C81 0.038(2) 0.054(3) 0.026(2) 0.005(2) 0.0072(19) -0.012(2)
C82 0.047(3) 0.106(5) 0.022(3) -0.004(3) 0.013(2) -0.029(3)
C83 0.033(3) 0.121(5) 0.031(3) -0.029(3) 0.017(2) -0.014(3)
C84 0.027(2) 0.066(3) 0.049(3) -0.027(3) 0.007(2) 0.003(2)
C85 0.024(2) 0.038(2) 0.025(2) -0.0064(18) 0.0041(17) 0.0021(17)
C86 0.026(2) 0.0268(19) 0.022(2) -0.0045(16) 0.0087(17) 0.0011(16)
C87 0.031(2) 0.038(2) 0.031(2) -0.0030(18) 0.0147(19) -0.0034(18)
C88 0.035(3) 0.053(3) 0.049(3) -0.007(2) 0.023(2) -0.010(2)
C89 0.025(2) 0.056(3) 0.060(3) -0.022(2) 0.016(2) -0.006(2)
C90 0.031(2) 0.038(3) 0.062(3) -0.007(2) 0.003(2) 0.011(2)
C91 0.031(2) 0.031(2) 0.047(3) -0.0005(19) 0.011(2) 0.0019(18)
C92 0.026(2) 0.0220(19) 0.024(2) -0.0005(15) 0.0105(17) -0.0062(16)
C93 0.027(2) 0.030(2) 0.026(2) 0.0031(17) 0.0109(18) -0.0026(17)
C94 0.028(2) 0.032(2) 0.044(3) 0.016(2) 0.011(2) 0.0008(17)
C95 0.036(2) 0.048(3) 0.034(3) 0.018(2) 0.007(2) -0.012(2)
C96 0.048(3) 0.050(3) 0.026(2) -0.001(2) 0.020(2) -0.023(2)
C97 0.034(2) 0.031(2) 0.030(2) -0.0010(17) 0.0162(19) -0.0021(17)
C98 0.027(2) 0.0215(19) 0.024(2) 0.0026(16) 0.0067(17) 0.0039(16)
C99 0.027(2) 0.030(2) 0.034(2) 0.0018(17) 0.0125(18) 0.0018(17)
C100 0.033(2) 0.026(2) 0.037(2) -0.0014(18) 0.005(2) 0.0044(18)
C101 0.032(2) 0.023(2) 0.041(3) 0.0023(18) 0.003(2) -0.0036(17)
C102 0.028(2) 0.027(2) 0.043(3) 0.0061(18) 0.011(2) -0.0005(17)
C103 0.027(2) 0.025(2) 0.031(2) 0.0047(16) 0.0087(18) 0.0022(16)
N11 0.159(12) 0.092(7) 0.082(9) -0.003(6) 0.087(9) 0.008(7)
C104 0.083(14) 0.094(5) 0.076(8) 0.001(5) 0.065(8) -0.006(7)
C105 0.055(8) 0.079(11) 0.095(10) -0.006(9) 0.030(8) -0.007(8)
N11' 0.159(12) 0.092(7) 0.082(9) -0.003(6) 0.087(9) 0.008(7)
C04' 0.083(14) 0.094(5) 0.076(8) 0.001(5) 0.065(8) -0.006(7)
C05' 0.055(8) 0.079(11) 0.095(10) -0.006(9) 0.030(8) -0.007(8)

loop_
_atom_type_symbol
_atom_type_description
_atom_type_scat_dispersion_real
_atom_type_scat_dispersion_imag
_atom_type_scat_source
C C 0.0033 0.0016 'International Tables Vol C Tables 4.2.6.8 and 6.1.1.4'
H H 0.0000 0.0000 'International Tables Vol C Tables 4.2.6.8 and 6.1.1.4'
B B 0.0013 0.0007 'International Tables Vol C Tables 4.2.6.8 and 6.1.1.4'
N N 0.0061 0.0033 'International Tables Vol C Tables 4.2.6.8 and 6.1.1.4'
O O 0.0106 0.0060 'International Tables Vol C Tables 4.2.6.8 and 6.1.1.4'
P P 0.1023 0.0942 'International Tables Vol C Tables 4.2.6.8 and 6.1.1.4'
Fe Fe 0.3463 0.8444 'International Tables Vol C Tables 4.2.6.8 and 6.1.1.4'

loop_
_geom_angle_atom_site_label_1
_geom_angle_atom_site_label_2
_geom_angle_atom_site_label_3
_geom_angle
_geom_angle_site_symmetry_1
_geom_angle_site_symmetry_3
_geom_angle_publ_flag
O1 Fe1 O2 105.55(9) . . ?
O1 Fe1 N3 103.57(10) . . ?
O2 Fe1 N3 111.23(10) . . ?
O1 Fe1 N5 123.65(10) . . ?
O2 Fe1 N5 94.27(10) . . ?
N3 Fe1 N5 117.42(11) . . ?
O1 Fe1 N1 79.99(9) . . ?
O2 Fe1 N1 169.40(10) . . ?
N3 Fe1 N1 75.50(10) . . ?
N5 Fe1 N1 75.20(10) . . ?
O1 Fe2 O3 99.44(9) . . ?
O1 Fe2 N7 125.83(10) . . ?
O3 Fe2 N7 99.38(10) . . ?
O1 Fe2 N9 107.96(10) . . ?
O3 Fe2 N9 110.45(10) . . ?
N7 Fe2 N9 111.90(11) . . ?
O1 Fe2 N2 78.90(9) . . ?
O3 Fe2 N2 172.57(10) . . ?
N7 Fe2 N2 76.15(10) . . ?
N9 Fe2 N2 76.87(10) . . ?
O3 P1 O2 115.59(13) . . ?
O3 P1 C44 107.69(15) . . ?
O2 P1 C44 111.03(15) . . ?
O3 P1 C50 108.69(15) . . ?
O2 P1 C50 107.13(15) . . ?
C44 P1 C50 106.30(15) . . ?
C1 O1 Fe2 117.42(19) . . ?
C1 O1 Fe1 117.51(19) . . ?
Fe2 O1 Fe1 124.76(11) . . ?
P1 O2 Fe1 132.01(14) . . ?
P1 O3 Fe2 138.88(15) . . ?
C14 N1 C4 111.9(3) . . ?
C14 N1 C2 112.9(3) . . ?
C4 N1 C2 111.1(3) . . ?
C14 N1 Fe1 109.2(2) . . ?
C4 N1 Fe1 107.26(19) . . ?
C2 N1 Fe1 104.10(19) . . ?
C3 N2 C34 110.7(3) . . ?
C3 N2 C24 113.9(3) . . ?
C34 N2 C24 112.3(3) . . ?
C3 N2 Fe2 103.97(19) . . ?
C34 N2 Fe2 107.21(19) . . ?
C24 N2 Fe2 108.1(2) . . ?
C5 N3 C6 105.5(3) . . ?
C5 N3 Fe1 116.1(2) . . ?
C6 N3 Fe1 138.4(2) . . ?
C5 N4 C11 106.6(3) . . ?
C5 N4 C12 127.7(3) . . ?
C11 N4 C12 125.6(3) . . ?
C15 N5 C16 106.1(3) . . ?
C15 N5 Fe1 115.9(2) . . ?
C16 N5 Fe1 138.0(2) . . ?
C15 N6 C21 106.7(3) . . ?
C15 N6 C22 127.2(3) . . ?
C21 N6 C22 125.8(3) . . ?
C25 N7 C26 105.1(3) . . ?
C25 N7 Fe2 117.6(2) . . ?
C26 N7 Fe2 137.0(2) . . ?
C25 N8 C31 106.6(3) . . ?
C25 N8 C32 127.8(3) . . ?
C31 N8 C32 125.5(3) . . ?
C35 N9 C36 105.6(3) . . ?
C35 N9 Fe2 115.2(2) . . ?
C36 N9 Fe2 134.2(2) . . ?
C35 N10 C41 106.8(3) . . ?
C35 N10 C42 128.3(3) . . ?
C41 N10 C42 124.8(3) . . ?
O1 C1 C2 111.6(3) . . ?
O1 C1 C3 109.5(3) . . ?
C2 C1 C3 108.3(3) . . ?
O1 C1 H1A 109.1 . . ?
C2 C1 H1A 109.1 . . ?
C3 C1 H1A 109.1 . . ?
N1 C2 C1 110.9(3) . . ?
N1 C2 H2A 109.5 . . ?
C1 C2 H2A 109.5 . . ?
N1 C2 H2B 109.5 . . ?
C1 C2 H2B 109.5 . . ?
H2A C2 H2B 108.0 . . ?
N2 C3 C1 111.5(3) . . ?
N2 C3 H3A 109.3 . . ?
C1 C3 H3A 109.3 . . ?
N2 C3 H3B 109.3 . . ?
C1 C3 H3B 109.3 . . ?
H3A C3 H3B 108.0 . . ?
N1 C4 C5 107.9(3) . . ?
N1 C4 H4A 110.1 . . ?
C5 C4 H4A 110.1 . . ?
N1 C4 H4B 110.1 . . ?
C5 C4 H4B 110.1 . . ?
H4A C4 H4B 108.4 . . ?
N3 C5 N4 112.7(3) . . ?
N3 C5 C4 121.1(3) . . ?
N4 C5 C4 126.2(3) . . ?
C7 C6 N3 130.0(3) . . ?
C7 C6 C11 121.0(3) . . ?
N3 C6 C11 108.9(3) . . ?
C8 C7 C6 117.1(4) . . ?
C8 C7 H7A 121.5 . . ?
C6 C7 H7A 121.5 . . ?
C7 C8 C9 121.9(4) . . ?
C7 C8 H8A 119.0 . . ?
C9 C8 H8A 119.0 . . ?
C10 C9 C8 121.8(4) . . ?
C10 C9 H9A 119.1 . . ?
C8 C9 H9A 119.1 . . ?
C9 C10 C11 116.2(4) . . ?
C9 C10 H10A 121.9 . . ?
C11 C10 H10A 121.9 . . ?
N4 C11 C10 131.8(3) . . ?
N4 C11 C6 106.3(3) . . ?
C10 C11 C6 121.9(3) . . ?
N4 C12 C13 111.7(3) . . ?
N4 C12 H12A 109.3 . . ?
C13 C12 H12A 109.3 . . ?
N4 C12 H12B 109.3 . . ?
C13 C12 H12B 109.3 . . ?
H12A C12 H12B 107.9 . . ?
C12 C13 H13A 109.5 . . ?
C12 C13 H13B 109.5 . . ?
H13A C13 H13B 109.5 . . ?
C12 C13 H13C 109.5 . . ?
H13A C13 H13C 109.5 . . ?
H13B C13 H13C 109.5 . . ?
N1 C14 C15 107.2(3) . . ?
N1 C14 H14A 110.3 . . ?
C15 C14 H14A 110.3 . . ?
N1 C14 H14B 110.3 . . ?
C15 C14 H14B 110.3 . . ?
H14A C14 H14B 108.5 . . ?
N5 C15 N6 112.4(3) . . ?
N5 C15 C14 122.0(3) . . ?
N6 C15 C14 125.6(3) . . ?
C17 C16 N5 130.6(3) . . ?
C17 C16 C21 120.9(3) . . ?
N5 C16 C21 108.5(3) . . ?
C18 C17 C16 117.1(4) . . ?
C18 C17 H17A 121.4 . . ?
C16 C17 H17A 121.4 . . ?
C17 C18 C19 121.3(4) . . ?
C17 C18 H18A 119.3 . . ?
C19 C18 H18A 119.3 . . ?
C20 C19 C18 121.9(4) . . ?
C20 C19 H19A 119.1 . . ?
C18 C19 H19A 119.1 . . ?
C19 C20 C21 116.4(4) . . ?
C19 C20 H20A 121.8 . . ?
C21 C20 H20A 121.8 . . ?
N6 C21 C20 131.3(3) . . ?
N6 C21 C16 106.4(3) . . ?
C20 C21 C16 122.3(4) . . ?
N6 C22 C23 111.4(3) . . ?
N6 C22 H22A 109.3 . . ?
C23 C22 H22A 109.3 . . ?
N6 C22 H22B 109.3 . . ?
C23 C22 H22B 109.3 . . ?
H22A C22 H22B 108.0 . . ?
C22 C23 H23A 109.5 . . ?
C22 C23 H23B 109.5 . . ?
H23A C23 H23B 109.5 . . ?
C22 C23 H23C 109.5 . . ?
H23A C23 H23C 109.5 . . ?
H23B C23 H23C 109.5 . . ?
N2 C24 C25 109.0(3) . . ?
N2 C24 H24A 109.9 . . ?
C25 C24 H24A 109.9 . . ?
N2 C24 H24B 109.9 . . ?
C25 C24 H24B 109.9 . . ?
H24A C24 H24B 108.3 . . ?
N7 C25 N8 113.3(3) . . ?
N7 C25 C24 122.4(3) . . ?
N8 C25 C24 124.1(3) . . ?
C31 C26 C27 120.5(3) . . ?
C31 C26 N7 108.8(3) . . ?
C27 C26 N7 130.7(3) . . ?
C28 C27 C26 117.3(3) . . ?
C28 C27 H27A 121.3 . . ?
C26 C27 H27A 121.3 . . ?
C27 C28 C29 121.7(4) . . ?
C27 C28 H28A 119.2 . . ?
C29 C28 H28A 119.2 . . ?
C30 C29 C28 121.4(4) . . ?
C30 C29 H29A 119.3 . . ?
C28 C29 H29A 119.3 . . ?
C29 C30 C31 116.9(4) . . ?
C29 C30 H30A 121.5 . . ?
C31 C30 H30A 121.5 . . ?
C30 C31 C26 122.1(3) . . ?
C30 C31 N8 131.8(3) . . ?
C26 C31 N8 106.1(3) . . ?
N8 C32 C33 112.3(3) . . ?
N8 C32 H32A 109.1 . . ?
C33 C32 H32A 109.1 . . ?
N8 C32 H32B 109.1 . . ?
C33 C32 H32B 109.1 . . ?
H32A C32 H32B 107.9 . . ?
C32 C33 H33A 109.5 . . ?
C32 C33 H33B 109.5 . . ?
H33A C33 H33B 109.5 . . ?
C32 C33 H33C 109.5 . . ?
H33A C33 H33C 109.5 . . ?
H33B C33 H33C 109.5 . . ?
N2 C34 C35 107.8(3) . . ?
N2 C34 H34A 110.2 . . ?
C35 C34 H34A 110.2 . . ?
N2 C34 H34B 110.2 . . ?
C35 C34 H34B 110.2 . . ?
H34A C34 H34B 108.5 . . ?
N9 C35 N10 112.7(3) . . ?
N9 C35 C34 121.1(3) . . ?
N10 C35 C34 126.2(3) . . ?
C37 C36 C41 121.0(3) . . ?
C37 C36 N9 130.2(3) . . ?
C41 C36 N9 108.8(3) . . ?
C38 C37 C36 117.2(3) . . ?
C38 C37 H37A 121.4 . . ?
C36 C37 H37A 121.4 . . ?
C37 C38 C39 121.5(3) . . ?
C37 C38 H38A 119.3 . . ?
C39 C38 H38A 119.3 . . ?
C40 C39 C38 121.2(3) . . ?
C40 C39 H39A 119.4 . . ?
C38 C39 H39A 119.4 . . ?
C39 C40 C41 117.2(4) . . ?
C39 C40 H40A 121.4 . . ?
C41 C40 H40A 121.4 . . ?
C40 C41 N10 132.0(3) . . ?
C40 C41 C36 121.9(3) . . ?
N10 C41 C36 106.1(3) . . ?
N10 C42 C43 111.5(3) . . ?
N10 C42 H42A 109.3 . . ?
C43 C42 H42A 109.3 . . ?
N10 C42 H42B 109.3 . . ?
C43 C42 H42B 109.3 . . ?
H42A C42 H42B 108.0 . . ?
C42 C43 H43A 109.5 . . ?
C42 C43 H43B 109.5 . . ?
H43A C43 H43B 109.5 . . ?
C42 C43 H43C 109.5 . . ?
H43A C43 H43C 109.5 . . ?
H43B C43 H43C 109.5 . . ?
C49 C44 C45 118.0(3) . . ?
C49 C44 P1 121.1(3) . . ?
C45 C44 P1 120.9(3) . . ?
C46 C45 C44 121.1(4) . . ?
C46 C45 H45A 119.5 . . ?
C44 C45 H45A 119.5 . . ?
C47 C46 C45 119.8(4) . . ?
C47 C46 H46A 120.1 . . ?
C45 C46 H46A 120.1 . . ?
C46 C47 C48 120.3(4) . . ?
C46 C47 H47A 119.8 . . ?
C48 C47 H47A 119.8 . . ?
C47 C48 C49 119.9(4) . . ?
C47 C48 H48A 120.1 . . ?
C49 C48 H48A 120.1 . . ?
C48 C49 C44 121.0(4) . . ?
C48 C49 H49A 119.5 . . ?
C44 C49 H49A 119.5 . . ?
C55 C50 C51 118.7(3) . . ?
C55 C50 P1 120.2(3) . . ?
C51 C50 P1 120.9(3) . . ?
C52 C51 C50 120.0(3) . . ?
C52 C51 H51A 120.0 . . ?
C50 C51 H51A 120.0 . . ?
C53 C52 C51 120.2(4) . . ?
C53 C52 H52A 119.9 . . ?
C51 C52 H52A 119.9 . . ?
C54 C53 C52 120.1(4) . . ?
C54 C53 H53A 119.9 . . ?
C52 C53 H53A 119.9 . . ?
C53 C54 C55 120.1(4) . . ?
C53 C54 H54A 119.9 . . ?
C55 C54 H54A 119.9 . . ?
C54 C55 C50 120.7(3) . . ?
C54 C55 H55A 119.6 . . ?
C50 C55 H55A 119.6 . . ?
C57 C56 C61 114.8(4) . . ?
C57 C56 B1 123.6(4) . . ?
C61 C56 B1 121.6(3) . . ?
C62 B1 C68 108.8(3) . . ?
C62 B1 C74 112.7(3) . . ?
C68 B1 C74 107.1(3) . . ?
C62 B1 C56 109.2(3) . . ?
C68 B1 C56 109.9(3) . . ?
C74 B1 C56 109.1(3) . . ?
C58 C57 C56 123.1(4) . . ?
C58 C57 H57A 118.4 . . ?
C56 C57 H57A 118.4 . . ?
C59 C58 C57 120.4(4) . . ?
C59 C58 H58A 119.8 . . ?
C57 C58 H58A 119.8 . . ?
C58 C59 C60 119.1(4) . . ?
C58 C59 H59A 120.4 . . ?
C60 C59 H59A 120.4 . . ?
C59 C60 C61 119.9(5) . . ?
C59 C60 H60A 120.0 . . ?
C61 C60 H60A 120.0 . . ?
C60 C61 C56 122.6(4) . . ?
C60 C61 H61A 118.7 . . ?
C56 C61 H61A 118.7 . . ?
C63 C62 C67 113.5(3) . . ?
C63 C62 B1 125.2(3) . . ?
C67 C62 B1 121.3(3) . . ?
C64 C63 C62 123.8(4) . . ?
C64 C63 H63A 118.1 . . ?
C62 C63 H63A 118.1 . . ?
C65 C64 C63 120.5(4) . . ?
C65 C64 H64A 119.8 . . ?
C63 C64 H64A 119.8 . . ?
C64 C65 C66 118.5(4) . . ?
C64 C65 H65A 120.8 . . ?
C66 C65 H65A 120.8 . . ?
C65 C66 C67 120.2(4) . . ?
C65 C66 H66A 119.9 . . ?
C67 C66 H66A 119.9 . . ?
C66 C67 C62 123.6(4) . . ?
C66 C67 H67A 118.2 . . ?
C62 C67 H67A 118.2 . . ?
C69 C68 C73 114.9(3) . . ?
C69 C68 B1 124.5(3) . . ?
C73 C68 B1 120.5(3) . . ?
C70 C69 C68 122.3(4) . . ?
C70 C69 H69A 118.9 . . ?
C68 C69 H69A 118.9 . . ?
C71 C70 C69 121.0(4) . . ?
C71 C70 H70A 119.5 . . ?
C69 C70 H70A 119.5 . . ?
C70 C71 C72 118.7(4) . . ?
C70 C71 H71A 120.6 . . ?
C72 C71 H71A 120.6 . . ?
C71 C72 C73 120.0(4) . . ?
C71 C72 H72A 120.0 . . ?
C73 C72 H72A 120.0 . . ?
C72 C73 C68 123.0(4) . . ?
C72 C73 H73A 118.5 . . ?
C68 C73 H73A 118.5 . . ?
C75 C74 C79 113.3(3) . . ?
C75 C74 B1 125.9(3) . . ?
C79 C74 B1 120.7(3) . . ?
C76 C75 C74 123.7(3) . . ?
C76 C75 H75A 118.1 . . ?
C74 C75 H75A 118.1 . . ?
C75 C76 C77 120.3(4) . . ?
C75 C76 H76A 119.8 . . ?
C77 C76 H76A 119.8 . . ?
C78 C77 C76 118.5(4) . . ?
C78 C77 H77A 120.7 . . ?
C76 C77 H77A 120.7 . . ?
C79 C78 C77 119.9(4) . . ?
C79 C78 H78A 120.1 . . ?
C77 C78 H78A 120.1 . . ?
C78 C79 C74 124.2(4) . . ?
C78 C79 H79A 117.9 . . ?
C74 C79 H79A 117.9 . . ?
C80 B2 C86 103.7(3) . . ?
C80 B2 C98 111.8(3) . . ?
C86 B2 C98 113.8(3) . . ?
C80 B2 C92 113.7(3) . . ?
C86 B2 C92 111.1(3) . . ?
C98 B2 C92 103.0(3) . . ?
C85 C80 C81 114.8(3) . . ?
C85 C80 B2 122.7(3) . . ?
C81 C80 B2 122.2(3) . . ?
C82 C81 C80 123.4(4) . . ?
C82 C81 H81A 118.3 . . ?
C80 C81 H81A 118.3 . . ?
C83 C82 C81 120.4(5) . . ?
C83 C82 H82A 119.8 . . ?
C81 C82 H82A 119.8 . . ?
C82 C83 C84 119.5(4) . . ?
C82 C83 H83A 120.3 . . ?
C84 C83 H83A 120.3 . . ?
C83 C84 C85 119.2(4) . . ?
C83 C84 H84A 120.4 . . ?
C85 C84 H84A 120.4 . . ?
C80 C85 C84 122.6(4) . . ?
C80 C85 H85A 118.7 . . ?
C84 C85 H85A 118.7 . . ?
C87 C86 C91 115.2(3) . . ?
C87 C86 B2 121.6(3) . . ?
C91 C86 B2 122.8(3) . . ?
C88 C87 C86 123.0(4) . . ?
C88 C87 H87A 118.5 . . ?
C86 C87 H87A 118.5 . . ?
C89 C88 C87 120.2(4) . . ?
C89 C88 H88A 119.9 . . ?
C87 C88 H88A 119.9 . . ?
C88 C89 C90 119.2(4) . . ?
C88 C89 H89A 120.4 . . ?
C90 C89 H89A 120.4 . . ?
C89 C90 C91 120.0(4) . . ?
C89 C90 H90A 120.0 . . ?
C91 C90 H90A 120.0 . . ?
C90 C91 C86 122.4(4) . . ?
C90 C91 H91A 118.8 . . ?
C86 C91 H91A 118.8 . . ?
C93 C92 C97 114.4(3) . . ?
C93 C92 B2 125.6(3) . . ?
C97 C92 B2 119.7(3) . . ?
C94 C93 C92 123.6(3) . . ?
C94 C93 H93A 118.2 . . ?
C92 C93 H93A 118.2 . . ?
C95 C94 C93 120.2(4) . . ?
C95 C94 H94A 119.9 . . ?
C93 C94 H94A 119.9 . . ?
C94 C95 C96 118.8(4) . . ?
C94 C95 H95A 120.6 . . ?
C96 C95 H95A 120.6 . . ?
C95 C96 C97 120.2(4) . . ?
C95 C96 H96A 119.9 . . ?
C97 C96 H96A 119.9 . . ?
C96 C97 C92 122.8(4) . . ?
C96 C97 H97A 118.6 . . ?
C92 C97 H97A 118.6 . . ?
C99 C98 C103 114.7(3) . . ?
C99 C98 B2 123.6(3) . . ?
C103 C98 B2 121.3(3) . . ?
C100 C99 C98 123.1(4) . . ?
C100 C99 H99A 118.5 . . ?
C98 C99 H99A 118.5 . . ?
C101 C100 C99 120.0(4) . . ?
C101 C100 H10B 120.0 . . ?
C99 C100 H10B 120.0 . . ?
C100 C101 C102 119.6(3) . . ?
C100 C101 H10C 120.2 . . ?
C102 C101 H10C 120.2 . . ?
C101 C102 C103 119.7(4) . . ?
C101 C102 H10D 120.2 . . ?
C103 C102 H10D 120.2 . . ?
C102 C103 C98 122.9(3) . . ?
C102 C103 H10E 118.5 . . ?
C98 C103 H10E 118.5 . . ?
N11 C104 C105 176(3) . . ?
C104 C105 H10U 109.5 . . ?
C104 C105 H10V 109.5 . . ?
H10U C105 H10V 109.5 . . ?
C104 C105 H10W 109.5 . . ?
H10U C105 H10W 109.5 . . ?
H10V C105 H10W 109.5 . . ?
N11' C04' C05' 174.0(15) . . ?
C04' C05' H10X 109.5 . . ?
C04' C05' H10Y 109.5 . . ?
H10X C05' H10Y 109.5 . . ?
C04' C05' H10Z 109.5 . . ?
H10X C05' H10Z 109.5 . . ?
H10Y C05' H10Z 109.5 . . ?

loop_
_geom_bond_atom_site_label_1
_geom_bond_atom_site_label_2
_geom_bond_distance
_geom_bond_site_symmetry_2
_geom_bond_publ_flag
Fe1 O1 2.004(2) . ?
Fe1 O2 2.008(2) . ?
Fe1 N3 2.086(3) . ?
Fe1 N5 2.115(3) . ?
Fe1 N1 2.294(3) . ?
Fe2 O1 1.992(2) . ?
Fe2 O3 2.021(2) . ?
Fe2 N7 2.075(3) . ?
Fe2 N9 2.098(3) . ?
Fe2 N2 2.352(3) . ?
P1 O3 1.512(2) . ?
P1 O2 1.514(2) . ?
P1 C44 1.795(4) . ?
P1 C50 1.803(3) . ?
O1 C1 1.417(4) . ?
N1 C14 1.471(4) . ?
N1 C4 1.477(4) . ?
N1 C2 1.478(4) . ?
N2 C3 1.468(4) . ?
N2 C34 1.477(4) . ?
N2 C24 1.477(4) . ?
N3 C5 1.327(4) . ?
N3 C6 1.392(4) . ?
N4 C5 1.357(4) . ?
N4 C11 1.385(4) . ?
N4 C12 1.463(4) . ?
N5 C15 1.324(4) . ?
N5 C16 1.392(4) . ?
N6 C15 1.359(4) . ?
N6 C21 1.386(5) . ?
N6 C22 1.466(4) . ?
N7 C25 1.325(4) . ?
N7 C26 1.401(4) . ?
N8 C25 1.346(4) . ?
N8 C31 1.393(4) . ?
N8 C32 1.473(4) . ?
N9 C35 1.322(4) . ?
N9 C36 1.399(4) . ?
N10 C35 1.355(4) . ?
N10 C41 1.390(4) . ?
N10 C42 1.479(4) . ?
C1 C2 1.526(4) . ?
C1 C3 1.527(5) . ?
C1 H1A 1.0000 . ?
C2 H2A 0.9900 . ?
C2 H2B 0.9900 . ?
C3 H3A 0.9900 . ?
C3 H3B 0.9900 . ?
C4 C5 1.491(5) . ?
C4 H4A 0.9900 . ?
C4 H4B 0.9900 . ?
C6 C7 1.388(5) . ?
C6 C11 1.396(5) . ?
C7 C8 1.373(5) . ?
C7 H7A 0.9500 . ?
C8 C9 1.389(5) . ?
C8 H8A 0.9500 . ?
C9 C10 1.386(5) . ?
C9 H9A 0.9500 . ?
C10 C11 1.389(5) . ?
C10 H10A 0.9500 . ?
C12 C13 1.510(5) . ?
C12 H12A 0.9900 . ?
C12 H12B 0.9900 . ?
C13 H13A 0.9800 . ?
C13 H13B 0.9800 . ?
C13 H13C 0.9800 . ?
C14 C15 1.494(5) . ?
C14 H14A 0.9900 . ?
C14 H14B 0.9900 . ?
C16 C17 1.390(5) . ?
C16 C21 1.396(5) . ?
C17 C18 1.383(5) . ?
C17 H17A 0.9500 . ?
C18 C19 1.403(6) . ?
C18 H18A 0.9500 . ?
C19 C20 1.381(6) . ?
C19 H19A 0.9500 . ?
C20 C21 1.387(5) . ?
C20 H20A 0.9500 . ?
C22 C23 1.513(5) . ?
C22 H22A 0.9900 . ?
C22 H22B 0.9900 . ?
C23 H23A 0.9800 . ?
C23 H23B 0.9800 . ?
C23 H23C 0.9800 . ?
C24 C25 1.494(5) . ?
C24 H24A 0.9900 . ?
C24 H24B 0.9900 . ?
C26 C31 1.393(5) . ?
C26 C27 1.395(5) . ?
C27 C28 1.377(5) . ?
C27 H27A 0.9500 . ?
C28 C29 1.401(5) . ?
C28 H28A 0.9500 . ?
C29 C30 1.374(5) . ?
C29 H29A 0.9500 . ?
C30 C31 1.391(5) . ?
C30 H30A 0.9500 . ?
C32 C33 1.496(5) . ?
C32 H32A 0.9900 . ?
C32 H32B 0.9900 . ?
C33 H33A 0.9800 . ?
C33 H33B 0.9800 . ?
C33 H33C 0.9800 . ?
C34 C35 1.488(5) . ?
C34 H34A 0.9900 . ?
C34 H34B 0.9900 . ?
C36 C37 1.388(5) . ?
C36 C41 1.391(5) . ?
C37 C38 1.381(5) . ?
C37 H37A 0.9500 . ?
C38 C39 1.402(5) . ?
C38 H38A 0.9500 . ?
C39 C40 1.377(5) . ?
C39 H39A 0.9500 . ?
C40 C41 1.383(5) . ?
C40 H40A 0.9500 . ?
C42 C43 1.497(5) . ?
C42 H42A 0.9900 . ?
C42 H42B 0.9900 . ?
C43 H43A 0.9800 . ?
C43 H43B 0.9800 . ?
C43 H43C 0.9800 . ?
C44 C49 1.383(5) . ?
C44 C45 1.398(5) . ?
C45 C46 1.375(5) . ?
C45 H45A 0.9500 . ?
C46 C47 1.371(5) . ?
C46 H46A 0.9500 . ?
C47 C48 1.378(6) . ?
C47 H47A 0.9500 . ?
C48 C49 1.378(5) . ?
C48 H48A 0.9500 . ?
C49 H49A 0.9500 . ?
C50 C55 1.388(5) . ?
C50 C51 1.393(5) . ?
C51 C52 1.386(5) . ?
C51 H51A 0.9500 . ?
C52 C53 1.377(5) . ?
C52 H52A 0.9500 . ?
C53 C54 1.370(5) . ?
C53 H53A 0.9500 . ?
C54 C55 1.380(5) . ?
C54 H54A 0.9500 . ?
C55 H55A 0.9500 . ?
C56 C57 1.396(5) . ?
C56 C61 1.407(5) . ?
C56 B1 1.648(6) . ?
B1 C62 1.645(5) . ?
B1 C68 1.647(5) . ?
B1 C74 1.648(6) . ?
C57 C58 1.382(6) . ?
C57 H57A 0.9500 . ?
C58 C59 1.372(6) . ?
C58 H58A 0.9500 . ?
C59 C60 1.382(6) . ?
C59 H59A 0.9500 . ?
C60 C61 1.391(6) . ?
C60 H60A 0.9500 . ?
C61 H61A 0.9500 . ?
C62 C63 1.393(5) . ?
C62 C67 1.408(5) . ?
C63 C64 1.392(5) . ?
C63 H63A 0.9500 . ?
C64 C65 1.373(6) . ?
C64 H64A 0.9500 . ?
C65 C66 1.378(6) . ?
C65 H65A 0.9500 . ?
C66 C67 1.391(5) . ?
C66 H66A 0.9500 . ?
C67 H67A 0.9500 . ?
C68 C69 1.400(5) . ?
C68 C73 1.402(5) . ?
C69 C70 1.389(5) . ?
C69 H69A 0.9500 . ?
C70 C71 1.370(6) . ?
C70 H70A 0.9500 . ?
C71 C72 1.381(6) . ?
C71 H71A 0.9500 . ?
C72 C73 1.388(5) . ?
C72 H72A 0.9500 . ?
C73 H73A 0.9500 . ?
C74 C75 1.398(5) . ?
C74 C79 1.409(5) . ?
C75 C76 1.373(5) . ?
C75 H75A 0.9500 . ?
C76 C77 1.385(5) . ?
C76 H76A 0.9500 . ?
C77 C78 1.376(5) . ?
C77 H77A 0.9500 . ?
C78 C79 1.371(5) . ?
C78 H78A 0.9500 . ?
C79 H79A 0.9500 . ?
B2 C80 1.639(5) . ?
B2 C86 1.641(5) . ?
B2 C98 1.648(5) . ?
B2 C92 1.653(5) . ?
C80 C85 1.388(5) . ?
C80 C81 1.396(5) . ?
C81 C82 1.368(6) . ?
C81 H81A 0.9500 . ?
C82 C83 1.356(7) . ?
C82 H82A 0.9500 . ?
C83 C84 1.384(6) . ?
C83 H83A 0.9500 . ?
C84 C85 1.401(5) . ?
C84 H84A 0.9500 . ?
C85 H85A 0.9500 . ?
C86 C87 1.395(5) . ?
C86 C91 1.404(5) . ?
C87 C88 1.382(5) . ?
C87 H87A 0.9500 . ?
C88 C89 1.377(6) . ?
C88 H88A 0.9500 . ?
C89 C90 1.378(6) . ?
C89 H89A 0.9500 . ?
C90 C91 1.393(5) . ?
C90 H90A 0.9500 . ?
C91 H91A 0.9500 . ?
C92 C93 1.392(5) . ?
C92 C97 1.397(5) . ?
C93 C94 1.380(5) . ?
C93 H93A 0.9500 . ?
C94 C95 1.370(5) . ?
C94 H94A 0.9500 . ?
C95 C96 1.379(6) . ?
C95 H95A 0.9500 . ?
C96 C97 1.389(5) . ?
C96 H96A 0.9500 . ?
C97 H97A 0.9500 . ?
C98 C99 1.397(5) . ?
C98 C103 1.409(5) . ?
C99 C100 1.387(5) . ?
C99 H99A 0.9500 . ?
C100 C101 1.372(5) . ?
C100 H10B 0.9500 . ?
C101 C102 1.381(5) . ?
C101 H10C 0.9500 . ?
C102 C103 1.386(5) . ?
C102 H10D 0.9500 . ?
C103 H10E 0.9500 . ?
N11 C104 1.1362(10) . ?
C104 C105 1.4702(10) . ?
C105 H10U 0.9800 . ?
C105 H10V 0.9800 . ?
C105 H10W 0.9800 . ?
N11' C04' 1.1365(10) . ?
C04' C05' 1.4705(10) . ?
C05' H10X 0.9800 . ?
C05' H10Y 0.9800 . ?
C05' H10Z 0.9800 . ?

loop_
_geom_torsion_atom_site_label_1
_geom_torsion_atom_site_label_2
_geom_torsion_atom_site_label_3
_geom_torsion_atom_site_label_4
_geom_torsion
_geom_torsion_site_symmetry_1
_geom_torsion_site_symmetry_2
_geom_torsion_site_symmetry_3
_geom_torsion_site_symmetry_4
_geom_torsion_publ_flag
O3 Fe2 O1 C1 -156.9(2) . . . . ?
N7 Fe2 O1 C1 -47.9(3) . . . . ?
N9 Fe2 O1 C1 87.9(2) . . . . ?
N2 Fe2 O1 C1 15.8(2) . . . . ?
O3 Fe2 O1 Fe1 16.58(15) . . . . ?
N7 Fe2 O1 Fe1 125.48(14) . . . . ?
N9 Fe2 O1 Fe1 -98.65(15) . . . . ?
N2 Fe2 O1 Fe1 -170.78(15) . . . . ?
O2 Fe1 O1 C1 166.7(2) . . . . ?
N3 Fe1 O1 C1 -76.3(2) . . . . ?
N5 Fe1 O1 C1 60.6(2) . . . . ?
N1 Fe1 O1 C1 -4.0(2) . . . . ?
O2 Fe1 O1 Fe2 -6.69(16) . . . . ?
N3 Fe1 O1 Fe2 110.30(15) . . . . ?
N5 Fe1 O1 Fe2 -112.83(15) . . . . ?
N1 Fe1 O1 Fe2 -177.41(15) . . . . ?
O3 P1 O2 Fe1 10.2(2) . . . . ?
C44 P1 O2 Fe1 -112.8(2) . . . . ?
C50 P1 O2 Fe1 131.54(19) . . . . ?
O1 Fe1 O2 P1 -10.4(2) . . . . ?
N3 Fe1 O2 P1 -122.10(19) . . . . ?
N5 Fe1 O2 P1 116.3(2) . . . . ?
N1 Fe1 O2 P1 109.9(5) . . . . ?
O2 P1 O3 Fe2 10.0(3) . . . . ?
C44 P1 O3 Fe2 134.8(2) . . . . ?
C50 P1 O3 Fe2 -110.5(2) . . . . ?
O1 Fe2 O3 P1 -22.0(2) . . . . ?
N7 Fe2 O3 P1 -151.0(2) . . . . ?
N9 Fe2 O3 P1 91.3(2) . . . . ?
N2 Fe2 O3 P1 -98.5(8) . . . . ?
O1 Fe1 N1 C14 101.5(2) . . . . ?
O2 Fe1 N1 C14 -20.9(6) . . . . ?
N3 Fe1 N1 C14 -151.5(2) . . . . ?
N5 Fe1 N1 C14 -27.5(2) . . . . ?
O1 Fe1 N1 C4 -137.1(2) . . . . ?
O2 Fe1 N1 C4 100.5(5) . . . . ?
N3 Fe1 N1 C4 -30.1(2) . . . . ?
N5 Fe1 N1 C4 94.0(2) . . . . ?
O1 Fe1 N1 C2 -19.3(2) . . . . ?
O2 Fe1 N1 C2 -141.7(5) . . . . ?
N3 Fe1 N1 C2 87.6(2) . . . . ?
N5 Fe1 N1 C2 -148.3(2) . . . . ?
O1 Fe2 N2 C3 11.2(2) . . . . ?
O3 Fe2 N2 C3 89.0(8) . . . . ?
N7 Fe2 N2 C3 142.7(2) . . . . ?
N9 Fe2 N2 C3 -100.4(2) . . . . ?
O1 Fe2 N2 C34 128.4(2) . . . . ?
O3 Fe2 N2 C34 -153.8(7) . . . . ?
N7 Fe2 N2 C34 -100.1(2) . . . . ?
N9 Fe2 N2 C34 16.8(2) . . . . ?
O1 Fe2 N2 C24 -110.2(2) . . . . ?
O3 Fe2 N2 C24 -32.4(8) . . . . ?
N7 Fe2 N2 C24 21.3(2) . . . . ?
N9 Fe2 N2 C24 138.1(2) . . . . ?
O1 Fe1 N3 C5 95.5(2) . . . . ?
O2 Fe1 N3 C5 -151.6(2) . . . . ?
N5 Fe1 N3 C5 -44.6(3) . . . . ?
N1 Fe1 N3 C5 19.8(2) . . . . ?
O1 Fe1 N3 C6 -88.1(4) . . . . ?
O2 Fe1 N3 C6 24.8(4) . . . . ?
N5 Fe1 N3 C6 131.7(3) . . . . ?
N1 Fe1 N3 C6 -163.8(4) . . . . ?
O1 Fe1 N5 C15 -51.2(3) . . . . ?
O2 Fe1 N5 C15 -163.0(2) . . . . ?
N3 Fe1 N5 C15 80.4(3) . . . . ?
N1 Fe1 N5 C15 15.8(2) . . . . ?
O1 Fe1 N5 C16 126.3(3) . . . . ?
O2 Fe1 N5 C16 14.4(3) . . . . ?
N3 Fe1 N5 C16 -102.2(3) . . . . ?
N1 Fe1 N5 C16 -166.8(4) . . . . ?
O1 Fe2 N7 C25 53.8(3) . . . . ?
O3 Fe2 N7 C25 162.7(2) . . . . ?
N9 Fe2 N7 C25 -80.7(3) . . . . ?
N2 Fe2 N7 C25 -11.3(2) . . . . ?
O1 Fe2 N7 C26 -119.2(3) . . . . ?
O3 Fe2 N7 C26 -10.3(3) . . . . ?
N9 Fe2 N7 C26 106.3(3) . . . . ?
N2 Fe2 N7 C26 175.7(3) . . . . ?
O1 Fe2 N9 C35 -70.3(3) . . . . ?
O3 Fe2 N9 C35 -178.0(2) . . . . ?
N7 Fe2 N9 C35 72.3(3) . . . . ?
N2 Fe2 N9 C35 3.3(2) . . . . ?
O1 Fe2 N9 C36 80.6(3) . . . . ?
O3 Fe2 N9 C36 -27.1(3) . . . . ?
N7 Fe2 N9 C36 -136.9(3) . . . . ?
N2 Fe2 N9 C36 154.1(3) . . . . ?
Fe2 O1 C1 C2 -159.3(2) . . . . ?
Fe1 O1 C1 C2 26.7(3) . . . . ?
Fe2 O1 C1 C3 -39.5(3) . . . . ?
Fe1 O1 C1 C3 146.6(2) . . . . ?
C14 N1 C2 C1 -80.4(3) . . . . ?
C4 N1 C2 C1 153.0(3) . . . . ?
Fe1 N1 C2 C1 37.9(3) . . . . ?
O1 C1 C2 N1 -44.5(4) . . . . ?
C3 C1 C2 N1 -165.1(3) . . . . ?
C34 N2 C3 C1 -148.8(3) . . . . ?
C24 N2 C3 C1 83.5(3) . . . . ?
Fe2 N2 C3 C1 -33.9(3) . . . . ?
O1 C1 C3 N2 49.2(4) . . . . ?
C2 C1 C3 N2 171.0(3) . . . . ?
C14 N1 C4 C5 154.4(3) . . . . ?
C2 N1 C4 C5 -78.5(3) . . . . ?
Fe1 N1 C4 C5 34.6(3) . . . . ?
C6 N3 C5 N4 -1.0(4) . . . . ?
Fe1 N3 C5 N4 176.5(2) . . . . ?
C6 N3 C5 C4 176.8(3) . . . . ?
Fe1 N3 C5 C4 -5.7(4) . . . . ?
C11 N4 C5 N3 0.5(4) . . . . ?
C12 N4 C5 N3 -177.3(3) . . . . ?
C11 N4 C5 C4 -177.2(3) . . . . ?
C12 N4 C5 C4 5.1(6) . . . . ?
N1 C4 C5 N3 -21.8(4) . . . . ?
N1 C4 C5 N4 155.7(3) . . . . ?
C5 N3 C6 C7 -176.6(4) . . . . ?
Fe1 N3 C6 C7 6.8(6) . . . . ?
C5 N3 C6 C11 1.2(4) . . . . ?
Fe1 N3 C6 C11 -175.4(3) . . . . ?
N3 C6 C7 C8 178.3(4) . . . . ?
C11 C6 C7 C8 0.8(6) . . . . ?
C6 C7 C8 C9 -0.6(6) . . . . ?
C7 C8 C9 C10 0.2(7) . . . . ?
C8 C9 C10 C11 0.0(6) . . . . ?
C5 N4 C11 C10 177.6(4) . . . . ?
C12 N4 C11 C10 -4.6(6) . . . . ?
C5 N4 C11 C6 0.3(4) . . . . ?
C12 N4 C11 C6 178.1(3) . . . . ?
C9 C10 C11 N4 -176.8(4) . . . . ?
C9 C10 C11 C6 0.2(6) . . . . ?
C7 C6 C11 N4 177.1(3) . . . . ?
N3 C6 C11 N4 -0.9(4) . . . . ?
C7 C6 C11 C10 -0.6(6) . . . . ?
N3 C6 C11 C10 -178.6(3) . . . . ?
C5 N4 C12 C13 -97.7(4) . . . . ?
C11 N4 C12 C13 85.0(4) . . . . ?
C4 N1 C14 C15 -85.5(3) . . . . ?
C2 N1 C14 C15 148.4(3) . . . . ?
Fe1 N1 C14 C15 33.1(3) . . . . ?
C16 N5 C15 N6 1.0(4) . . . . ?
Fe1 N5 C15 N6 179.3(2) . . . . ?
C16 N5 C15 C14 -179.5(3) . . . . ?
Fe1 N5 C15 C14 -1.3(4) . . . . ?
C21 N6 C15 N5 -0.7(4) . . . . ?
C22 N6 C15 N5 -174.1(3) . . . . ?
C21 N6 C15 C14 179.9(3) . . . . ?
C22 N6 C15 C14 6.4(5) . . . . ?
N1 C14 C15 N5 -23.1(4) . . . . ?
N1 C14 C15 N6 156.3(3) . . . . ?
C15 N5 C16 C17 179.5(4) . . . . ?
Fe1 N5 C16 C17 1.8(6) . . . . ?
C15 N5 C16 C21 -1.0(4) . . . . ?
Fe1 N5 C16 C21 -178.6(3) . . . . ?
N5 C16 C17 C18 179.9(4) . . . . ?
C21 C16 C17 C18 0.5(6) . . . . ?
C16 C17 C18 C19 -1.0(6) . . . . ?
C17 C18 C19 C20 0.5(7) . . . . ?
C18 C19 C20 C21 0.5(6) . . . . ?
C15 N6 C21 C20 179.6(4) . . . . ?
C22 N6 C21 C20 -6.8(6) . . . . ?
C15 N6 C21 C16 0.0(4) . . . . ?
C22 N6 C21 C16 173.6(3) . . . . ?
C19 C20 C21 N6 179.4(4) . . . . ?
C19 C20 C21 C16 -1.0(6) . . . . ?
C17 C16 C21 N6 -179.8(3) . . . . ?
N5 C16 C21 N6 0.6(4) . . . . ?
C17 C16 C21 C20 0.5(6) . . . . ?
N5 C16 C21 C20 -179.0(3) . . . . ?
C15 N6 C22 C23 97.2(4) . . . . ?
C21 N6 C22 C23 -75.1(5) . . . . ?
C3 N2 C24 C25 -141.7(3) . . . . ?
C34 N2 C24 C25 91.4(3) . . . . ?
Fe2 N2 C24 C25 -26.7(3) . . . . ?
C26 N7 C25 N8 -2.2(4) . . . . ?
Fe2 N7 C25 N8 -177.2(2) . . . . ?
C26 N7 C25 C24 173.8(3) . . . . ?
Fe2 N7 C25 C24 -1.3(4) . . . . ?
C31 N8 C25 N7 2.7(4) . . . . ?
C32 N8 C25 N7 179.3(3) . . . . ?
C31 N8 C25 C24 -173.2(3) . . . . ?
C32 N8 C25 C24 3.5(5) . . . . ?
N2 C24 C25 N7 20.9(5) . . . . ?
N2 C24 C25 N8 -163.6(3) . . . . ?
C25 N7 C26 C31 0.8(4) . . . . ?
Fe2 N7 C26 C31 174.3(2) . . . . ?
C25 N7 C26 C27 -179.0(4) . . . . ?
Fe2 N7 C26 C27 -5.4(6) . . . . ?
C31 C26 C27 C28 -1.9(5) . . . . ?
N7 C26 C27 C28 177.8(4) . . . . ?
C26 C27 C28 C29 1.2(6) . . . . ?
C27 C28 C29 C30 0.1(7) . . . . ?
C28 C29 C30 C31 -0.6(6) . . . . ?
C29 C30 C31 C26 -0.2(6) . . . . ?
C29 C30 C31 N8 -179.0(4) . . . . ?
C27 C26 C31 C30 1.5(5) . . . . ?
N7 C26 C31 C30 -178.3(3) . . . . ?
C27 C26 C31 N8 -179.4(3) . . . . ?
N7 C26 C31 N8 0.8(4) . . . . ?
C25 N8 C31 C30 176.9(4) . . . . ?
C32 N8 C31 C30 0.2(6) . . . . ?
C25 N8 C31 C26 -2.1(4) . . . . ?
C32 N8 C31 C26 -178.8(3) . . . . ?
C25 N8 C32 C33 -83.6(4) . . . . ?
C31 N8 C32 C33 92.4(4) . . . . ?
C3 N2 C34 C35 81.4(3) . . . . ?
C24 N2 C34 C35 -150.0(3) . . . . ?
Fe2 N2 C34 C35 -31.4(3) . . . . ?
C36 N9 C35 N10 -1.9(4) . . . . ?
Fe2 N9 C35 N10 156.9(2) . . . . ?
C36 N9 C35 C34 175.9(3) . . . . ?
Fe2 N9 C35 C34 -25.3(4) . . . . ?
C41 N10 C35 N9 2.3(4) . . . . ?
C42 N10 C35 N9 -173.9(3) . . . . ?
C41 N10 C35 C34 -175.4(3) . . . . ?
C42 N10 C35 C34 8.5(6) . . . . ?
N2 C34 C35 N9 40.0(4) . . . . ?
N2 C34 C35 N10 -142.5(3) . . . . ?
C35 N9 C36 C37 -178.7(4) . . . . ?
Fe2 N9 C36 C37 28.5(5) . . . . ?
C35 N9 C36 C41 0.8(4) . . . . ?
Fe2 N9 C36 C41 -152.0(3) . . . . ?
C41 C36 C37 C38 -0.6(5) . . . . ?
N9 C36 C37 C38 178.8(3) . . . . ?
C36 C37 C38 C39 0.9(5) . . . . ?
C37 C38 C39 C40 -0.2(6) . . . . ?
C38 C39 C40 C41 -0.8(6) . . . . ?
C39 C40 C41 N10 -179.6(4) . . . . ?
C39 C40 C41 C36 1.1(5) . . . . ?
C35 N10 C41 C40 179.0(4) . . . . ?
C42 N10 C41 C40 -4.7(6) . . . . ?
C35 N10 C41 C36 -1.6(4) . . . . ?
C42 N10 C41 C36 174.7(3) . . . . ?
C37 C36 C41 C40 -0.4(5) . . . . ?
N9 C36 C41 C40 -180.0(3) . . . . ?
C37 C36 C41 N10 -179.9(3) . . . . ?
N9 C36 C41 N10 0.6(4) . . . . ?
C35 N10 C42 C43 -80.5(5) . . . . ?
C41 N10 C42 C43 104.0(4) . . . . ?
O3 P1 C44 C49 -16.9(3) . . . . ?
O2 P1 C44 C49 110.6(3) . . . . ?
C50 P1 C44 C49 -133.2(3) . . . . ?
O3 P1 C44 C45 164.0(3) . . . . ?
O2 P1 C44 C45 -68.6(3) . . . . ?
C50 P1 C44 C45 47.6(3) . . . . ?
C49 C44 C45 C46 0.5(6) . . . . ?
P1 C44 C45 C46 179.7(3) . . . . ?
C44 C45 C46 C47 -0.2(6) . . . . ?
C45 C46 C47 C48 0.2(6) . . . . ?
C46 C47 C48 C49 -0.6(6) . . . . ?
C47 C48 C49 C44 0.9(6) . . . . ?
C45 C44 C49 C48 -0.9(5) . . . . ?
P1 C44 C49 C48 180.0(3) . . . . ?
O3 P1 C50 C55 -51.6(3) . . . . ?
O2 P1 C50 C55 -177.2(3) . . . . ?
C44 P1 C50 C55 64.1(3) . . . . ?
O3 P1 C50 C51 123.1(3) . . . . ?
O2 P1 C50 C51 -2.5(3) . . . . ?
C44 P1 C50 C51 -121.3(3) . . . . ?
C55 C50 C51 C52 2.6(5) . . . . ?
P1 C50 C51 C52 -172.1(3) . . . . ?
C50 C51 C52 C53 -1.2(5) . . . . ?
C51 C52 C53 C54 -0.7(6) . . . . ?
C52 C53 C54 C55 1.2(6) . . . . ?
C53 C54 C55 C50 0.2(6) . . . . ?
C51 C50 C55 C54 -2.1(5) . . . . ?
P1 C50 C55 C54 172.7(3) . . . . ?
C57 C56 B1 C62 -150.0(3) . . . . ?
C61 C56 B1 C62 31.9(5) . . . . ?
C57 C56 B1 C68 90.7(4) . . . . ?
C61 C56 B1 C68 -87.5(4) . . . . ?
C57 C56 B1 C74 -26.5(5) . . . . ?
C61 C56 B1 C74 155.4(3) . . . . ?
C61 C56 C57 C58 0.0(6) . . . . ?
B1 C56 C57 C58 -178.3(4) . . . . ?
C56 C57 C58 C59 -0.2(6) . . . . ?
C57 C58 C59 C60 0.5(7) . . . . ?
C58 C59 C60 C61 -0.6(7) . . . . ?
C59 C60 C61 C56 0.4(6) . . . . ?
C57 C56 C61 C60 -0.1(6) . . . . ?
B1 C56 C61 C60 178.2(4) . . . . ?
C68 B1 C62 C63 -6.5(5) . . . . ?
C74 B1 C62 C63 112.1(4) . . . . ?
C56 B1 C62 C63 -126.5(4) . . . . ?
C68 B1 C62 C67 172.2(3) . . . . ?
C74 B1 C62 C67 -69.2(4) . . . . ?
C56 B1 C62 C67 52.2(4) . . . . ?
C67 C62 C63 C64 1.3(6) . . . . ?
B1 C62 C63 C64 -180.0(4) . . . . ?
C62 C63 C64 C65 0.8(6) . . . . ?
C63 C64 C65 C66 -2.2(6) . . . . ?
C64 C65 C66 C67 1.5(6) . . . . ?
C65 C66 C67 C62 0.7(6) . . . . ?
C63 C62 C67 C66 -2.0(5) . . . . ?
B1 C62 C67 C66 179.2(4) . . . . ?
C62 B1 C68 C69 -110.5(4) . . . . ?
C74 B1 C68 C69 127.5(4) . . . . ?
C56 B1 C68 C69 9.1(5) . . . . ?
C62 B1 C68 C73 71.6(4) . . . . ?
C74 B1 C68 C73 -50.5(4) . . . . ?
C56 B1 C68 C73 -168.8(3) . . . . ?
C73 C68 C69 C70 0.4(5) . . . . ?
B1 C68 C69 C70 -177.7(3) . . . . ?
C68 C69 C70 C71 0.2(6) . . . . ?
C69 C70 C71 C72 -0.6(6) . . . . ?
C70 C71 C72 C73 0.6(6) . . . . ?
C71 C72 C73 C68 0.0(6) . . . . ?
C69 C68 C73 C72 -0.4(5) . . . . ?
B1 C68 C73 C72 177.7(3) . . . . ?
C62 B1 C74 C75 30.4(5) . . . . ?
C68 B1 C74 C75 150.0(3) . . . . ?
C56 B1 C74 C75 -91.1(4) . . . . ?
C62 B1 C74 C79 -152.5(3) . . . . ?
C68 B1 C74 C79 -32.8(4) . . . . ?
C56 B1 C74 C79 86.1(4) . . . . ?
C79 C74 C75 C76 0.4(5) . . . . ?
B1 C74 C75 C76 177.8(3) . . . . ?
C74 C75 C76 C77 -0.4(6) . . . . ?
C75 C76 C77 C78 -0.1(6) . . . . ?
C76 C77 C78 C79 0.5(6) . . . . ?
C77 C78 C79 C74 -0.5(6) . . . . ?
C75 C74 C79 C78 0.0(6) . . . . ?
B1 C74 C79 C78 -177.4(4) . . . . ?
C86 B2 C80 C85 80.1(4) . . . . ?
C98 B2 C80 C85 -156.9(3) . . . . ?
C92 B2 C80 C85 -40.7(4) . . . . ?
C86 B2 C80 C81 -93.5(4) . . . . ?
C98 B2 C80 C81 29.5(5) . . . . ?
C92 B2 C80 C81 145.7(3) . . . . ?
C85 C80 C81 C82 2.5(6) . . . . ?
B2 C80 C81 C82 176.6(4) . . . . ?
C80 C81 C82 C83 0.3(7) . . . . ?
C81 C82 C83 C84 -2.2(7) . . . . ?
C82 C83 C84 C85 1.1(6) . . . . ?
C81 C80 C85 C84 -3.5(5) . . . . ?
B2 C80 C85 C84 -177.6(3) . . . . ?
C83 C84 C85 C80 1.9(6) . . . . ?
C80 B2 C86 C87 -92.4(4) . . . . ?
C98 B2 C86 C87 145.9(3) . . . . ?
C92 B2 C86 C87 30.2(4) . . . . ?
C80 B2 C86 C91 80.0(4) . . . . ?
C98 B2 C86 C91 -41.7(5) . . . . ?
C92 B2 C86 C91 -157.4(3) . . . . ?
C91 C86 C87 C88 0.5(5) . . . . ?
B2 C86 C87 C88 173.4(3) . . . . ?
C86 C87 C88 C89 0.2(6) . . . . ?
C87 C88 C89 C90 -1.0(6) . . . . ?
C88 C89 C90 C91 1.0(6) . . . . ?
C89 C90 C91 C86 -0.2(6) . . . . ?
C87 C86 C91 C90 -0.5(6) . . . . ?
B2 C86 C91 C90 -173.4(4) . . . . ?
C80 B2 C92 C93 -13.8(5) . . . . ?
C86 B2 C92 C93 -130.3(3) . . . . ?
C98 B2 C92 C93 107.5(4) . . . . ?
C80 B2 C92 C97 172.4(3) . . . . ?
C86 B2 C92 C97 55.8(4) . . . . ?
C98 B2 C92 C97 -66.4(4) . . . . ?
C97 C92 C93 C94 0.5(5) . . . . ?
B2 C92 C93 C94 -173.6(3) . . . . ?
C92 C93 C94 C95 1.3(5) . . . . ?
C93 C94 C95 C96 -1.7(6) . . . . ?
C94 C95 C96 C97 0.4(6) . . . . ?
C95 C96 C97 C92 1.5(6) . . . . ?
C93 C92 C97 C96 -1.9(5) . . . . ?
B2 C92 C97 C96 172.6(3) . . . . ?
C80 B2 C98 C99 -149.2(3) . . . . ?
C86 B2 C98 C99 -32.1(5) . . . . ?
C92 B2 C98 C99 88.2(4) . . . . ?
C80 B2 C98 C103 39.1(4) . . . . ?
C86 B2 C98 C103 156.2(3) . . . . ?
C92 B2 C98 C103 -83.4(4) . . . . ?
C103 C98 C99 C100 0.3(5) . . . . ?
B2 C98 C99 C100 -171.9(3) . . . . ?
C98 C99 C100 C101 -0.8(6) . . . . ?
C99 C100 C101 C102 0.3(6) . . . . ?
C100 C101 C102 C103 0.7(6) . . . . ?
C101 C102 C103 C98 -1.4(6) . . . . ?
C99 C98 C103 C102 0.9(5) . . . . ?
B2 C98 C103 C102 173.2(3) . . . . ?
